data_4127003
loop_
_publ_author_name
'Smith, Jordan Neale'
'Hook, James M.'
'Lucas, Nigel T.'

_publ_section_title
;
 Superphenylphosphines: Nanographene-based Ligands That Control
 Coordination Geometry and Drive Supramolecular Assembly.
;
_journal_name_full 'Journal of the American Chemical Society'
_journal_paper_doi 10.1021/jacs.7b12251
_journal_year 2017
_chemical_formula_moiety 'C186 H171 O P'
_chemical_formula_sum 'C186 H171 O P'
_chemical_formula_weight 2453.19
_chemical_name_systematic
;
Tris[5,8,11,14,17-penta(tert-butyl)hexa-peri-
hexabenzocoronen-2-yl]phosphine oxide
;
_space_group_crystal_system triclinic
_space_group_IT_number 2
_space_group_name_Hall '-P 1'
_space_group_name_H-M_alt 'P -1'
_symmetry_space_group_name_Hall '-P 1'
_symmetry_space_group_name_H-M 'P -1'
_atom_sites_solution_hydrogens geom
_audit_block_code ntl1720
_audit_creation_method SHELXL-2014/7
_cell_angle_alpha 80.902(3)
_cell_angle_beta 72.974(3)
_cell_angle_gamma 80.548(3)
_cell_formula_units_Z 2
_cell_length_a 19.2816(7)
_cell_length_b 21.2439(7)
_cell_length_c 22.5232(9)
_cell_measurement_reflns_used 11105
_cell_measurement_temperature 100.0(1)
_cell_measurement_theta_max 74.755
_cell_measurement_theta_min 4.120
_cell_volume 8642.3(6)
_computing_cell_refinement 'CrysAlisPro 1.171.38.46 (Rigaku OD, 2015)'
_computing_data_collection 'CrysAlisPro 1.171.38.46 (Rigaku OD, 2015)'
_computing_data_reduction 'CrysAlisPro 1.171.38.46 (Rigaku OD, 2015)'
_computing_molecular_graphics 'Mercury CSD 3.9 (CCDC, 2016)'
_computing_publication_material 'enCIFer 1.6 (CCDC, 2016)'
_computing_structure_refinement 'SHELXL-2014/7 (Sheldrick, 2014)'
_computing_structure_solution 'SHELXT-2014/5 (Sheldrick, 2014)'
_diffrn_ambient_temperature 100.0(1)
_diffrn_crystal_treatment
; 
Crystal was attached with Paratone N oil to a 0.3 mm CryoLoop supported 
in a copper mounting pin, then quenched in a cold nitrogen gas stream
from an Oxford Cryosystems Cryostream.
;
_diffrn_detector_area_resol_mean 5.1725
_diffrn_measured_fraction_theta_full 0.998
_diffrn_measured_fraction_theta_max 0.964
_diffrn_measurement_device_type 'SuperNova, Dual, Cu at zero, Atlas'
_diffrn_measurement_method '\w scans'
_diffrn_radiation_type CuK\a
_diffrn_radiation_wavelength 1.54184
_diffrn_reflns_av_R_equivalents 0.0553
_diffrn_reflns_av_unetI/netI 0.0767
_diffrn_reflns_Laue_measured_fraction_full 0.998
_diffrn_reflns_Laue_measured_fraction_max 0.964
_diffrn_reflns_limit_h_max 23
_diffrn_reflns_limit_h_min -23
_diffrn_reflns_limit_k_max 26
_diffrn_reflns_limit_k_min -18
_diffrn_reflns_limit_l_max 28
_diffrn_reflns_limit_l_min -27
_diffrn_reflns_number 63328
_diffrn_reflns_point_group_measured_fraction_full 0.998
_diffrn_reflns_point_group_measured_fraction_max 0.964
_diffrn_reflns_theta_full 67.000
_diffrn_reflns_theta_max 74.663
_diffrn_reflns_theta_min 3.767
_diffrn_source 'micro-focus sealed X-ray tube'
_exptl_absorpt_coefficient_mu 0.486
_exptl_absorpt_correction_T_max 1.000
_exptl_absorpt_correction_T_min 0.319
_exptl_absorpt_correction_type gaussian
_exptl_absorpt_process_details
;
CrysAlisPro 1.171.38.46 (Rigaku Oxford Diffraction, 2015)
Numerical absorption correction based on gaussian integration 
over a multifaceted crystal model. 
Empirical absorption correction using spherical harmonics, 
implemented in SCALE3 ABSPACK scaling algorithm.
;
_exptl_crystal_colour orange
_exptl_crystal_density_diffrn 0.943
_exptl_crystal_description block
_exptl_crystal_F_000 2620
_exptl_crystal_preparation
;
Crystals were grown by layered diffusion of methanol into a 
dichloromethane/CS2 solution at RT. The large orange plate crystals 
lost solvent over minutes. A thick plate was cut and a fragment 
mounted rapidly using Paratone N oil.
;
_exptl_crystal_size_max 0.690
_exptl_crystal_size_mid 0.310
_exptl_crystal_size_min 0.070
_refine_diff_density_max 0.570
_refine_diff_density_min -0.325
_refine_diff_density_rms 0.070
_refine_ls_extinction_method none
_refine_ls_goodness_of_fit_ref 1.121
_refine_ls_hydrogen_treatment constr
_refine_ls_matrix_type full
_refine_ls_number_parameters 1930
_refine_ls_number_reflns 34179
_refine_ls_number_restraints 1548
_refine_ls_restrained_S_all 1.178
_refine_ls_R_factor_all 0.1926
_refine_ls_R_factor_gt 0.1151
_refine_ls_shift/su_max 0.002
_refine_ls_shift/su_mean 0.000
_refine_ls_structure_factor_coef Fsqd
_refine_ls_weighting_details 'w=1/[\s^2^(Fo^2^)+(0.2000P)^2^] where P=(Fo^2^+2Fc^2^)/3'
_refine_ls_weighting_scheme calc
_refine_ls_wR_factor_gt 0.3285
_refine_ls_wR_factor_ref 0.4129
_reflns_Friedel_coverage 0.000
_reflns_number_gt 14413
_reflns_number_total 34179
_reflns_threshold_expression 'I > 2\s(I)'
_cod_data_source_file ja7b12251_si_002.cif
_cod_data_source_block 3a
_cod_database_code 4127003
_shelx_shelxl_version_number 2014/7
_shelx_space_group_comment
;
The symmetry employed for this shelxl refinement is uniquely defined
by the following loop, which should always be used as a source of
symmetry information in preference to the above space-group names.
They are only intended as comments.
;
_shelx_estimated_absorpt_t_min 0.730
_shelx_estimated_absorpt_t_max 0.967
_platon_squeeze_void_probe_radius 1.20

loop_
_space_group_symop_operation_xyz
'x, y, z'
'-x, -y, -z'

loop_
_atom_site_label
_atom_site_type_symbol
_atom_site_fract_x
_atom_site_fract_y
_atom_site_fract_z
_atom_site_U_iso_or_equiv
_atom_site_adp_type
_atom_site_occupancy
_atom_site_site_symmetry_order
_atom_site_calc_flag
_atom_site_refinement_flags_posn
_atom_site_refinement_flags_adp
_atom_site_refinement_flags_occupancy
_atom_site_disorder_assembly
_atom_site_disorder_group
P1 P 0.23675(8) 0.23107(6) 0.23648(6) 0.0704(4) Uani 1 1 d . . . . .
O1 O 0.1965(2) 0.18826(16) 0.21552(15) 0.0751(9) Uani 1 1 d . . . . .
C101 C 0.3410(3) 0.1307(2) 0.2540(2) 0.0687(13) Uani 1 1 d . U . . .
H101 H 0.3311 0.1154 0.2202 0.082 Uiso 1 1 calc R U . . .
C102 C 0.3022(3) 0.1873(2) 0.2756(2) 0.0689(12) Uani 1 1 d . U . . .
C103 C 0.3174(3) 0.2096(2) 0.3248(2) 0.0700(12) Uani 1 1 d . U . . .
H103 H 0.2908 0.2485 0.3395 0.084 Uiso 1 1 calc R U . . .
C104 C 0.3488(3) 0.2586(2) 0.4271(2) 0.0744(14) Uani 1 1 d . U . . .
H104 H 0.3155 0.2838 0.4063 0.089 Uiso 1 1 calc R U . . .
C105 C 0.3601(3) 0.2801(3) 0.4780(2) 0.0811(15) Uani 1 1 d . U . . .
C106 C 0.4094(3) 0.2424(3) 0.5074(2) 0.0794(15) Uani 1 1 d . U . . .
H106 H 0.4160 0.2559 0.5435 0.095 Uiso 1 1 calc R U . . .
C107 C 0.5227(3) 0.1717(2) 0.5626(2) 0.0703(13) Uani 1 1 d . U . . .
H107 H 0.4952 0.2098 0.5784 0.084 Uiso 1 1 calc R U . . .
C108 C 0.5790(3) 0.1416(2) 0.58813(19) 0.0663(12) Uani 1 1 d . U . . .
C109 C 0.6167(3) 0.0842(2) 0.5656(2) 0.0645(11) Uani 1 1 d . U . . .
H109 H 0.6538 0.0613 0.5835 0.077 Uiso 1 1 calc R U . . .
C110 C 0.7026(3) -0.0319(2) 0.5165(2) 0.0708(13) Uani 1 1 d . U . . .
H110 H 0.7095 -0.0192 0.5528 0.085 Uiso 1 1 calc R U . . .
C111 C 0.7492(3) -0.0832(2) 0.4886(3) 0.0770(14) Uani 1 1 d . U . . .
C112 C 0.7344(3) -0.1022(2) 0.4379(3) 0.0795(15) Uani 1 1 d . U . . .
H112 H 0.7640 -0.1383 0.4197 0.095 Uiso 1 1 calc R U . . .
C113 C 0.7272(7) -0.1313(6) 0.3143(6) 0.093(4) Uani 0.5 1 d D U P A 1
H113 H 0.7682 -0.1510 0.3286 0.112 Uiso 0.5 1 calc R U P A 1
C114 C 0.7206(7) -0.1476(6) 0.2617(6) 0.101(4) Uani 0.5 1 d D U P A 1
C115 C 0.6631(7) -0.1180(6) 0.2401(6) 0.085(4) Uani 0.5 1 d D U P A 1
H115 H 0.6600 -0.1276 0.2012 0.102 Uiso 0.5 1 calc R U P A 1
C116 C 0.5257(4) -0.0664(2) 0.2023(2) 0.0829(16) Uani 1 1 d . U . . .
H116 H 0.5564 -0.1018 0.1835 0.099 Uiso 1 1 calc R U . . .
C117 C 0.4692(4) -0.0376(2) 0.1782(2) 0.0782(15) Uani 1 1 d . U . . .
C118 C 0.4250(3) 0.0140(2) 0.2057(2) 0.0740(14) Uani 1 1 d . U . . .
H118 H 0.3850 0.0342 0.1903 0.089 Uiso 1 1 calc R U . . .
C119 C 0.4378(3) 0.0376(2) 0.2561(2) 0.0675(12) Uani 1 1 d . U . . .
C120 C 0.3943(3) 0.0959(2) 0.2809(2) 0.0643(12) Uani 1 1 d . U . . .
C121 C 0.4090(3) 0.1190(2) 0.33082(19) 0.0623(11) Uani 1 1 d . U . . .
C122 C 0.3699(3) 0.1771(2) 0.3527(2) 0.0655(12) Uani 1 1 d . U . . .
C123 C 0.3854(3) 0.2004(2) 0.4056(2) 0.0673(12) Uani 1 1 d . U . . .
C124 C 0.4362(3) 0.1635(2) 0.4350(2) 0.0636(11) Uani 1 1 d . U . . .
C125 C 0.4494(3) 0.1858(2) 0.4864(2) 0.0687(12) Uani 1 1 d . U . . .
C126 C 0.5050(3) 0.1492(2) 0.51566(19) 0.0652(12) Uani 1 1 d . U . . .
C127 C 0.5454(3) 0.0919(2) 0.49137(18) 0.0583(10) Uani 1 1 d . U . . .
C128 C 0.6015(3) 0.0597(2) 0.51782(19) 0.0624(11) Uani 1 1 d . U . . .
C129 C 0.6451(3) 0.0018(2) 0.4920(2) 0.0644(12) Uani 1 1 d . U . . .
C130 C 0.6317(3) -0.0188(2) 0.4401(2) 0.0682(12) Uani 1 1 d . U . . .
C131 C 0.6790(3) -0.0713(2) 0.4124(3) 0.0783(14) Uani 1 1 d D U . . .
C132 C 0.6764(9) -0.0861(7) 0.3500(6) 0.076(5) Uani 0.5 1 d D U P A 1
C133 C 0.6167(10) -0.0552(8) 0.3286(8) 0.068(5) Uani 0.5 1 d D U P A 1
C134 C 0.6070(7) -0.0730(7) 0.2733(7) 0.069(4) Uani 0.5 1 d D U P A 1
C135 C 0.5410(4) -0.0465(2) 0.2533(2) 0.0772(15) Uani 1 1 d D U . . .
C136 C 0.4942(3) 0.0071(2) 0.2807(2) 0.0660(12) Uani 1 1 d . U . . .
C137 C 0.5083(3) 0.0278(2) 0.33455(19) 0.0625(12) Uani 1 1 d . U . . .
C138 C 0.4646(3) 0.0840(2) 0.35925(19) 0.0609(11) Uani 1 1 d . U . . .
C139 C 0.4774(3) 0.1048(2) 0.41122(18) 0.0587(11) Uani 1 1 d . U . . .
C140 C 0.5309(3) 0.07033(19) 0.43912(19) 0.0603(11) Uani 1 1 d . U . . .
C141 C 0.5745(3) 0.01502(19) 0.4138(2) 0.0612(11) Uani 1 1 d . U . . .
C142 C 0.5635(3) -0.00508(19) 0.3604(2) 0.0619(11) Uani 1 1 d D U . . .
C143 C 0.3191(4) 0.3459(3) 0.4987(3) 0.0962(19) Uani 1 1 d . U . . .
C144 C 0.2362(4) 0.3390(3) 0.5217(3) 0.107(2) Uani 1 1 d . U . . .
H14X H 0.2083 0.3807 0.5319 0.160 Uiso 1 1 calc R U . . .
H14Y H 0.2268 0.3076 0.5591 0.160 Uiso 1 1 calc R U . . .
H14Z H 0.2212 0.3244 0.4887 0.160 Uiso 1 1 calc R U . . .
C145 C 0.3344(5) 0.3976(3) 0.4456(3) 0.109(2) Uani 1 1 d . U . . .
H14U H 0.3044 0.4378 0.4580 0.163 Uiso 1 1 calc R U . . .
H14W H 0.3225 0.3857 0.4098 0.163 Uiso 1 1 calc R U . . .
H14V H 0.3862 0.4034 0.4340 0.163 Uiso 1 1 calc R U . . .
C146 C 0.3415(5) 0.3626(4) 0.5548(4) 0.132(3) Uani 1 1 d . U . . .
H14G H 0.3923 0.3719 0.5408 0.198 Uiso 1 1 calc R U . . .
H14H H 0.3368 0.3261 0.5877 0.198 Uiso 1 1 calc R U . . .
H14I H 0.3094 0.4004 0.5713 0.198 Uiso 1 1 calc R U . . .
C147 C 0.6017(3) 0.1725(2) 0.6352(2) 0.0694(12) Uani 1 1 d . U . . .
C148 C 0.5363(3) 0.2058(3) 0.6809(2) 0.0813(15) Uani 1 1 d . U . . .
H14A H 0.5124 0.2417 0.6580 0.122 Uiso 1 1 calc R U . . .
H14B H 0.5530 0.2220 0.7121 0.122 Uiso 1 1 calc R U . . .
H14C H 0.5016 0.1750 0.7019 0.122 Uiso 1 1 calc R U . . .
C149 C 0.6509(4) 0.2236(3) 0.5976(2) 0.0869(16) Uani 1 1 d . U . . .
H14D H 0.6938 0.2030 0.5685 0.130 Uiso 1 1 calc R U . . .
H14E H 0.6667 0.2445 0.6263 0.130 Uiso 1 1 calc R U . . .
H14F H 0.6234 0.2558 0.5741 0.130 Uiso 1 1 calc R U . . .
C150 C 0.6449(4) 0.1223(3) 0.6732(2) 0.0815(15) Uani 1 1 d . U . . .
H15A H 0.6161 0.0869 0.6929 0.122 Uiso 1 1 calc R U . . .
H15B H 0.6547 0.1427 0.7055 0.122 Uiso 1 1 calc R U . . .
H15C H 0.6913 0.1057 0.6451 0.122 Uiso 1 1 calc R U . . .
C151 C 0.8153(4) -0.1154(3) 0.5108(3) 0.0857(16) Uani 1 1 d . U . . .
C152 C 0.8161(4) -0.0965(3) 0.5714(3) 0.0918(17) Uani 1 1 d . U . . .
H15D H 0.8218 -0.0508 0.5662 0.138 Uiso 1 1 calc R U . . .
H15E H 0.8571 -0.1221 0.5850 0.138 Uiso 1 1 calc R U . . .
H15F H 0.7701 -0.1043 0.6029 0.138 Uiso 1 1 calc R U . . .
C153 C 0.8864(4) -0.0981(3) 0.4587(3) 0.1028(19) Uani 1 1 d . U . . .
H15G H 0.8881 -0.0517 0.4538 0.154 Uiso 1 1 calc R U . . .
H15H H 0.8859 -0.1110 0.4190 0.154 Uiso 1 1 calc R U . . .
H15I H 0.9296 -0.1209 0.4708 0.154 Uiso 1 1 calc R U . . .
C154 C 0.8187(4) -0.1897(2) 0.5170(3) 0.0883(17) Uani 1 1 d . U . . .
H15J H 0.8620 -0.2099 0.5303 0.133 Uiso 1 1 calc R U . . .
H15K H 0.8215 -0.2029 0.4765 0.133 Uiso 1 1 calc R U . . .
H15L H 0.7746 -0.2031 0.5481 0.133 Uiso 1 1 calc R U . . .
C155 C 0.7778(10) -0.1872(9) 0.2145(8) 0.169(7) Uani 0.5 1 d D U P A 1
C156 C 0.7729(13) -0.2546(9) 0.2477(10) 0.179(7) Uani 0.5 1 d D U P A 1
H15P H 0.7790 -0.2846 0.2172 0.268 Uiso 0.5 1 calc R U P A 1
H15Q H 0.7251 -0.2563 0.2785 0.268 Uiso 0.5 1 calc R U P A 1
H15R H 0.8116 -0.2665 0.2691 0.268 Uiso 0.5 1 calc R U P A 1
C157 C 0.8497(11) -0.1629(10) 0.2075(10) 0.178(7) Uani 0.5 1 d D U P A 1
H15S H 0.8425 -0.1323 0.2376 0.267 Uiso 0.5 1 calc R U P A 1
H15T H 0.8673 -0.1416 0.1650 0.267 Uiso 0.5 1 calc R U P A 1
H15U H 0.8858 -0.1992 0.2152 0.267 Uiso 0.5 1 calc R U P A 1
C158 C 0.7668(14) -0.1851(12) 0.1493(9) 0.192(8) Uani 0.5 1 d D U P A 1
H15M H 0.7144 -0.1803 0.1527 0.288 Uiso 0.5 1 calc R U P A 1
H15N H 0.7907 -0.2250 0.1316 0.288 Uiso 0.5 1 calc R U P A 1
H15O H 0.7884 -0.1485 0.1220 0.288 Uiso 0.5 1 calc R U P A 1
C159 C 0.4554(4) -0.0645(3) 0.1239(2) 0.0888(17) Uani 1 1 d . U . . .
C160 C 0.4337(8) -0.1286(5) 0.1452(4) 0.188(5) Uani 1 1 d . U . . .
H16A H 0.3803 -0.1259 0.1571 0.283 Uiso 1 1 calc R U . . .
H16B H 0.4517 -0.1472 0.1814 0.283 Uiso 1 1 calc R U . . .
H16C H 0.4546 -0.1560 0.1115 0.283 Uiso 1 1 calc R U . . .
C161 C 0.5259(6) -0.0744(6) 0.0733(3) 0.167(4) Uani 1 1 d . U . . .
H16D H 0.5575 -0.1112 0.0874 0.251 Uiso 1 1 calc R U . . .
H16E H 0.5506 -0.0358 0.0643 0.251 Uiso 1 1 calc R U . . .
H16F H 0.5155 -0.0828 0.0354 0.251 Uiso 1 1 calc R U . . .
C162 C 0.4098(7) -0.0180(5) 0.0913(4) 0.165(4) Uani 1 1 d . U . . .
H16G H 0.4195 -0.0280 0.0483 0.248 Uiso 1 1 calc R U . . .
H16H H 0.4212 0.0254 0.0905 0.248 Uiso 1 1 calc R U . . .
H16I H 0.3581 -0.0205 0.1132 0.248 Uiso 1 1 calc R U . . .
C201 C 0.2542(3) 0.3105(2) 0.1262(2) 0.0645(11) Uani 1 1 d . U . . .
H201 H 0.2137 0.2933 0.1219 0.077 Uiso 1 1 calc R U . . .
C202 C 0.2856(3) 0.2840(2) 0.1736(2) 0.0692(12) Uani 1 1 d . U . . .
C203 C 0.3468(3) 0.3066(3) 0.1780(2) 0.0719(13) Uani 1 1 d . U . . .
H203 H 0.3701 0.2858 0.2089 0.086 Uiso 1 1 calc R U . . .
C204 C 0.4752(4) 0.3544(4) 0.1878(3) 0.0972(18) Uani 1 1 d . U . . .
H204 H 0.4647 0.3130 0.2082 0.117 Uiso 1 1 calc R U . . .
C205 C 0.5303(4) 0.3822(4) 0.2004(3) 0.104(2) Uani 1 1 d . U . . .
C206 C 0.5454(4) 0.4419(4) 0.1681(3) 0.102(2) Uani 1 1 d . U . . .
H206 H 0.5838 0.4606 0.1745 0.122 Uiso 1 1 calc R U . . .
C207 C 0.5650(3) 0.5737(4) 0.1194(3) 0.098(2) Uani 1 1 d . U . . .
H207 H 0.5925 0.5508 0.1467 0.118 Uiso 1 1 calc R U . . .
C208 C 0.5713(3) 0.6386(4) 0.0983(3) 0.101(2) Uani 1 1 d . U . . .
C209 C 0.5331(4) 0.6695(4) 0.0566(3) 0.102(2) Uani 1 1 d . U . . .
H209 H 0.5385 0.7132 0.0414 0.123 Uiso 1 1 calc R U . . .
C210 C 0.4585(5) 0.7343(4) -0.0325(4) 0.120(3) Uani 1 1 d . U . B 1
H210 H 0.4968 0.7523 -0.0252 0.143 Uiso 1 1 calc R U . B 1
C211 C 0.4155(5) 0.7704(4) -0.0702(3) 0.127(3) Uani 1 1 d D U . B 1
C212 C 0.3605(5) 0.7423(4) -0.0803(3) 0.118(2) Uani 1 1 d . U . B 1
H212 H 0.3307 0.7671 -0.1047 0.141 Uiso 1 1 calc R U . B 1
C213 C 0.2469(4) 0.6827(3) -0.1054(3) 0.0992(19) Uani 1 1 d . U . . .
H213 H 0.2537 0.7260 -0.1217 0.119 Uiso 1 1 calc R U . . .
C214 C 0.1926(4) 0.6564(3) -0.1191(3) 0.0938(18) Uani 1 1 d . U . . .
C215 C 0.1854(3) 0.5923(3) -0.0963(2) 0.0778(14) Uani 1 1 d . U . . .
H215 H 0.1499 0.5723 -0.1057 0.093 Uiso 1 1 calc R U . . .
C216 C 0.1664(3) 0.4591(2) -0.0448(2) 0.0664(12) Uani 1 1 d . U . . .
H216 H 0.1387 0.4816 -0.0720 0.080 Uiso 1 1 calc R U . . .
C217 C 0.1532(3) 0.3967(2) -0.0184(2) 0.0668(12) Uani 1 1 d . U . . .
C218 C 0.1933(3) 0.3655(2) 0.0219(2) 0.0633(11) Uani 1 1 d . U . . .
H218 H 0.1851 0.3230 0.0401 0.076 Uiso 1 1 calc R U . . .
C219 C 0.2452(2) 0.3941(2) 0.03670(19) 0.0599(11) Uani 1 1 d . U . . .
C220 C 0.2816(3) 0.3624(2) 0.08455(19) 0.0611(11) Uani 1 1 d . U . . .
C221 C 0.3388(3) 0.3901(2) 0.0932(2) 0.0676(12) Uani 1 1 d . U . . .
C222 C 0.3752(3) 0.3589(3) 0.1384(2) 0.0740(13) Uani 1 1 d . U . . .
C223 C 0.4364(3) 0.3853(3) 0.1471(2) 0.0798(15) Uani 1 1 d . U . . .
C224 C 0.4532(3) 0.4465(3) 0.1150(2) 0.0819(15) Uani 1 1 d . U . . .
C225 C 0.5073(3) 0.4758(4) 0.1270(3) 0.0893(17) Uani 1 1 d . U . . .
C226 C 0.5177(3) 0.5424(3) 0.1000(3) 0.0904(18) Uani 1 1 d . U . . .
C227 C 0.4766(3) 0.5746(3) 0.0599(2) 0.0862(17) Uani 1 1 d . U . . .
C228 C 0.4866(3) 0.6393(3) 0.0356(3) 0.095(2) Uani 1 1 d . U . . .
C229 C 0.4448(4) 0.6730(3) -0.0063(3) 0.100(2) Uani 1 1 d . U . B 1
C230 C 0.3919(4) 0.6439(3) -0.0191(2) 0.0884(18) Uani 1 1 d . U . B 1
C231 C 0.3468(4) 0.6802(3) -0.0569(3) 0.100(2) Uani 1 1 d . U . B 1
C232 C 0.2915(4) 0.6497(3) -0.0697(3) 0.0909(18) Uani 1 1 d . U . . .
C233 C 0.2827(3) 0.5847(3) -0.0459(2) 0.0783(15) Uani 1 1 d . U . . .
C234 C 0.2293(3) 0.5562(3) -0.0597(2) 0.0765(14) Uani 1 1 d . U . . .
C235 C 0.2181(3) 0.4893(2) -0.03281(19) 0.0643(11) Uani 1 1 d . U . . .
C236 C 0.2598(3) 0.4563(2) 0.0070(2) 0.0640(12) Uani 1 1 d . U . . .
C237 C 0.3153(3) 0.4856(2) 0.02013(18) 0.0644(12) Uani 1 1 d . U . . .
C238 C 0.3569(3) 0.4520(3) 0.0601(2) 0.0701(13) Uani 1 1 d . U . . .
C239 C 0.4117(3) 0.4808(3) 0.0726(2) 0.0746(14) Uani 1 1 d . U . . .
C240 C 0.4236(3) 0.5445(3) 0.0449(2) 0.0803(16) Uani 1 1 d . U . . .
C241 C 0.3804(3) 0.5784(3) 0.0063(2) 0.0795(15) Uani 1 1 d . U . . .
C242 C 0.3274(3) 0.5496(3) -0.0064(2) 0.0785(15) Uani 1 1 d . U . . .
C243 C 0.5637(5) 0.3495(5) 0.2530(4) 0.127(3) Uani 1 1 d . U . . .
C244 C 0.5922(6) 0.2796(5) 0.2447(4) 0.146(3) Uani 1 1 d . U . . .
H24A H 0.6119 0.2596 0.2797 0.219 Uiso 1 1 calc R U . . .
H24B H 0.6309 0.2770 0.2054 0.219 Uiso 1 1 calc R U . . .
H24C H 0.5522 0.2570 0.2438 0.219 Uiso 1 1 calc R U . . .
C245 C 0.5067(6) 0.3532(6) 0.3154(4) 0.167(4) Uani 1 1 d . U . . .
H24D H 0.4718 0.3228 0.3202 0.250 Uiso 1 1 calc R U . . .
H24E H 0.4808 0.3969 0.3173 0.250 Uiso 1 1 calc R U . . .
H24F H 0.5306 0.3423 0.3492 0.250 Uiso 1 1 calc R U . . .
C246 C 0.6292(5) 0.3816(6) 0.2540(4) 0.151(4) Uani 1 1 d . U . . .
H24G H 0.6529 0.3567 0.2848 0.227 Uiso 1 1 calc R U . . .
H24H H 0.6122 0.4253 0.2653 0.227 Uiso 1 1 calc R U . . .
H24I H 0.6644 0.3834 0.2125 0.227 Uiso 1 1 calc R U . . .
C247 C 0.6131(4) 0.6765(4) 0.1258(4) 0.124(2) Uani 1 1 d D U . . .
C248 C 0.6724(4) 0.6322(4) 0.1505(4) 0.140(3) Uani 1 1 d D U . . .
H24J H 0.6494 0.6054 0.1885 0.210 Uiso 1 1 calc R U . . .
H24K H 0.7043 0.6583 0.1602 0.210 Uiso 1 1 calc R U . . .
H24L H 0.7015 0.6047 0.1187 0.210 Uiso 1 1 calc R U . . .
C249 C 0.5557(4) 0.7089(5) 0.1804(4) 0.160(4) Uani 1 1 d D U . . .
H24M H 0.5119 0.7277 0.1670 0.240 Uiso 1 1 calc R U . . .
H24N H 0.5766 0.7428 0.1918 0.240 Uiso 1 1 calc R U . . .
H24O H 0.5424 0.6766 0.2166 0.240 Uiso 1 1 calc R U . . .
C250 C 0.6483(4) 0.7296(4) 0.0756(4) 0.148(3) Uani 1 1 d D U . . .
H25A H 0.6689 0.7124 0.0354 0.221 Uiso 1 1 calc R U . . .
H25B H 0.6872 0.7438 0.0882 0.221 Uiso 1 1 calc R U . . .
H25C H 0.6110 0.7662 0.0717 0.221 Uiso 1 1 calc R U . . .
C251 C 0.4262(6) 0.8404(4) -0.0957(4) 0.153(3) Uani 1 1 d D U . . .
C252 C 0.4995(7) 0.8542(6) -0.0948(6) 0.221(5) Uani 1 1 d D U . . .
H25D H 0.5042 0.8446 -0.0521 0.332 Uiso 1 1 calc R U . . .
H25E H 0.5043 0.8997 -0.1095 0.332 Uiso 1 1 calc R U . . .
H25F H 0.5379 0.8275 -0.1224 0.332 Uiso 1 1 calc R U . . .
C253 C 0.3735(8) 0.8834(5) -0.0560(6) 0.230(5) Uani 1 1 d D U . . .
H25G H 0.3886 0.8845 -0.0183 0.345 Uiso 1 1 calc R U . . .
H25H H 0.3254 0.8683 -0.0441 0.345 Uiso 1 1 calc R U . . .
H25I H 0.3706 0.9267 -0.0786 0.345 Uiso 1 1 calc R U . . .
C254 C 0.4206(8) 0.8567(6) -0.1591(5) 0.233(6) Uani 1 1 d D U . . .
H25J H 0.3731 0.8478 -0.1611 0.349 Uiso 1 1 calc R U . . .
H25K H 0.4598 0.8309 -0.1870 0.349 Uiso 1 1 calc R U . . .
H25L H 0.4252 0.9024 -0.1722 0.349 Uiso 1 1 calc R U . . .
C255 C 0.1445(4) 0.6974(3) -0.1576(3) 0.0989(19) Uani 1 1 d . U . . .
C256 C 0.1877(5) 0.7307(4) -0.2158(4) 0.125(3) Uani 1 1 d . U . . .
H25M H 0.2155 0.7602 -0.2056 0.187 Uiso 1 1 calc R U . . .
H25N H 0.1548 0.7550 -0.2396 0.187 Uiso 1 1 calc R U . . .
H25O H 0.2216 0.6990 -0.2410 0.187 Uiso 1 1 calc R U . . .
C257 C 0.0947(5) 0.7490(4) -0.1166(5) 0.141(3) Uani 1 1 d . U . . .
H25P H 0.0544 0.7683 -0.1346 0.211 Uiso 1 1 calc R U . . .
H25Q H 0.1235 0.7825 -0.1155 0.211 Uiso 1 1 calc R U . . .
H25R H 0.0748 0.7288 -0.0741 0.211 Uiso 1 1 calc R U . . .
C258 C 0.0940(5) 0.6581(3) -0.1735(4) 0.118(2) Uani 1 1 d . U . . .
H25S H 0.1230 0.6206 -0.1929 0.177 Uiso 1 1 calc R U . . .
H25T H 0.0690 0.6848 -0.2026 0.177 Uiso 1 1 calc R U . . .
H25U H 0.0577 0.6439 -0.1351 0.177 Uiso 1 1 calc R U . . .
C259 C 0.0958(3) 0.3651(2) -0.0339(3) 0.0737(13) Uani 1 1 d . U . . .
C260 C 0.1142(3) 0.3653(3) -0.1051(3) 0.0851(16) Uani 1 1 d . U . . .
H26A H 0.1606 0.3383 -0.1199 0.128 Uiso 1 1 calc R U . . .
H26B H 0.1183 0.4094 -0.1255 0.128 Uiso 1 1 calc R U . . .
H26C H 0.0753 0.3485 -0.1154 0.128 Uiso 1 1 calc R U . . .
C261 C 0.0202(3) 0.4043(3) -0.0107(3) 0.0792(14) Uani 1 1 d . U . . .
H26D H -0.0172 0.3837 -0.0193 0.119 Uiso 1 1 calc R U . . .
H26E H 0.0208 0.4480 -0.0325 0.119 Uiso 1 1 calc R U . . .
H26F H 0.0091 0.4059 0.0344 0.119 Uiso 1 1 calc R U . . .
C262 C 0.0927(4) 0.2955(3) -0.0038(3) 0.0948(18) Uani 1 1 d . U . . .
H26G H 0.1414 0.2712 -0.0160 0.142 Uiso 1 1 calc R U . . .
H26H H 0.0584 0.2762 -0.0180 0.142 Uiso 1 1 calc R U . . .
H26I H 0.0762 0.2946 0.0418 0.142 Uiso 1 1 calc R U . . .
C301 C 0.1162(3) 0.2577(2) 0.3346(2) 0.0661(11) Uani 1 1 d . U . . .
H301 H 0.1019 0.2190 0.3285 0.079 Uiso 1 1 calc R U . . .
C302 C 0.1769(3) 0.2816(3) 0.2916(2) 0.0736(13) Uani 1 1 d . U . . .
C303 C 0.1955(3) 0.3405(2) 0.2990(2) 0.0692(12) Uani 1 1 d . U . . .
H303 H 0.2351 0.3583 0.2685 0.083 Uiso 1 1 calc R U . . .
C304 C 0.2307(3) 0.4660(3) 0.3132(2) 0.0828(16) Uani 1 1 d . U . . .
H304 H 0.2511 0.4492 0.2743 0.099 Uiso 1 1 calc R U . . .
C305 C 0.2545(4) 0.5214(3) 0.3216(2) 0.0835(16) Uani 1 1 d . U . . .
C306 C 0.2230(3) 0.5438(2) 0.3793(2) 0.0750(14) Uani 1 1 d . U . . .
H306 H 0.2372 0.5821 0.3863 0.090 Uiso 1 1 calc R U . . .
C307 C 0.1815(3) 0.5808(2) 0.5049(2) 0.0675(12) Uani 1 1 d . U . . .
H307 H 0.2194 0.5999 0.4736 0.081 Uiso 1 1 calc R U . . .
C308 C 0.1615(3) 0.5992(2) 0.5646(2) 0.0674(12) Uani 1 1 d . U . . .
C309 C 0.1041(3) 0.5723(2) 0.6086(2) 0.0684(12) Uani 1 1 d . U . . .
H309 H 0.0879 0.5863 0.6490 0.082 Uiso 1 1 calc R U . . .
C310 C -0.0139(3) 0.5166(3) 0.7032(2) 0.0775(14) Uani 1 1 d . U . . .
H310 H -0.0001 0.5556 0.7091 0.093 Uiso 1 1 calc R U . . .
C311 C -0.0607(3) 0.4838(3) 0.7534(3) 0.0925(18) Uani 1 1 d . U . . .
C312 C -0.0818(4) 0.4285(4) 0.7424(3) 0.0994(19) Uani 1 1 d . U . . .
H312 H -0.1129 0.4049 0.7763 0.119 Uiso 1 1 calc R U . . .
C313 C -0.1263(4) 0.3099(4) 0.7216(3) 0.109(2) Uani 1 1 d . U . . .
H313 H -0.1417 0.3233 0.7622 0.131 Uiso 1 1 calc R U . . .
C314 C -0.1473(5) 0.2531(4) 0.7127(4) 0.124(3) Uani 1 1 d . U . . .
C315 C -0.1274(4) 0.2356(3) 0.6527(3) 0.101(2) Uani 1 1 d . U . . .
H315 H -0.1432 0.1978 0.6461 0.122 Uiso 1 1 calc R U . . .
C316 C -0.0881(3) 0.1996(3) 0.5262(3) 0.0785(14) Uani 1 1 d . U . . .
H316 H -0.1233 0.1782 0.5585 0.094 Uiso 1 1 calc R U . . .
C317 C -0.0654(3) 0.1775(2) 0.4685(3) 0.0828(15) Uani 1 1 d . U . . .
C318 C -0.0126(3) 0.2086(2) 0.4223(3) 0.0764(13) Uani 1 1 d . U . . .
H318 H 0.0045 0.1939 0.3822 0.092 Uiso 1 1 calc R U . . .
C319 C 0.0160(3) 0.2606(2) 0.4331(2) 0.0691(12) Uani 1 1 d . U . . .
C320 C 0.0761(3) 0.2887(2) 0.3860(2) 0.0670(12) Uani 1 1 d . U . . .
C321 C 0.0993(3) 0.3455(2) 0.3964(2) 0.0609(11) Uani 1 1 d . U . . .
C322 C 0.1574(3) 0.3733(2) 0.3497(2) 0.0634(11) Uani 1 1 d . U . . .
C323 C 0.1788(3) 0.4340(2) 0.3589(2) 0.0679(12) Uani 1 1 d . U . . .
C324 C 0.1467(3) 0.4585(2) 0.4170(2) 0.0620(11) Uani 1 1 d . U . . .
C325 C 0.1721(3) 0.5136(2) 0.4271(2) 0.0644(11) Uani 1 1 d . U . . .
C326 C 0.1477(3) 0.5350(2) 0.4896(2) 0.0598(10) Uani 1 1 d . U . . .
C327 C 0.0934(2) 0.50390(19) 0.5364(2) 0.0572(10) Uani 1 1 d . U . . .
C328 C 0.0695(3) 0.5260(2) 0.5962(2) 0.0621(11) Uani 1 1 d . U . . .
C329 C 0.0134(3) 0.4946(2) 0.6450(2) 0.0663(12) Uani 1 1 d . U . . .
C330 C -0.0112(3) 0.4399(2) 0.6331(2) 0.0664(12) Uani 1 1 d . U . . .
C331 C -0.0598(3) 0.4054(3) 0.6835(3) 0.0848(16) Uani 1 1 d . U . . .
C332 C -0.0834(4) 0.3476(3) 0.6729(3) 0.0893(17) Uani 1 1 d . U . . .
C333 C -0.0610(3) 0.3281(3) 0.6119(2) 0.0743(13) Uani 1 1 d . U . . .
C334 C -0.0848(3) 0.2715(3) 0.6014(3) 0.0795(14) Uani 1 1 d . U . . .
C335 C -0.0620(3) 0.2517(2) 0.5398(2) 0.0704(12) Uani 1 1 d . U . . .
C336 C -0.0118(3) 0.2849(2) 0.4919(2) 0.0648(11) Uani 1 1 d . U . . .
C337 C 0.0140(3) 0.3407(2) 0.5027(2) 0.0613(11) Uani 1 1 d . U . . .
C338 C 0.0669(2) 0.3719(2) 0.4545(2) 0.0580(10) Uani 1 1 d . U . . .
C339 C 0.0926(2) 0.42724(19) 0.4650(2) 0.0572(10) Uani 1 1 d . U . . .
C340 C 0.0651(2) 0.4503(2) 0.5246(2) 0.0578(10) Uani 1 1 d . U . . .
C341 C 0.0140(3) 0.4176(2) 0.5728(2) 0.0617(11) Uani 1 1 d . U . . .
C342 C -0.0112(2) 0.3622(2) 0.5620(2) 0.0614(11) Uani 1 1 d . U . . .
C343 C 0.3160(5) 0.5520(4) 0.2729(3) 0.110(2) Uani 1 1 d . U . . .
C344 C 0.3024(5) 0.5600(4) 0.2077(3) 0.121(3) Uani 1 1 d . U . . .
H34A H 0.2958 0.5183 0.1982 0.182 Uiso 1 1 calc R U . . .
H34B H 0.3445 0.5763 0.1761 0.182 Uiso 1 1 calc R U . . .
H34C H 0.2584 0.5904 0.2075 0.182 Uiso 1 1 calc R U . . .
C345 C 0.3876(5) 0.5080(4) 0.2719(3) 0.135(3) Uani 1 1 d . U . . .
H34D H 0.3957 0.5020 0.3136 0.202 Uiso 1 1 calc R U . . .
H34E H 0.4283 0.5276 0.2415 0.202 Uiso 1 1 calc R U . . .
H34F H 0.3847 0.4662 0.2601 0.202 Uiso 1 1 calc R U . . .
C346 C 0.3236(5) 0.6186(4) 0.2870(3) 0.137(3) Uani 1 1 d . U . . .
H34G H 0.2758 0.6450 0.2949 0.205 Uiso 1 1 calc R U . . .
H34H H 0.3581 0.6395 0.2511 0.205 Uiso 1 1 calc R U . . .
H34I H 0.3418 0.6139 0.3240 0.205 Uiso 1 1 calc R U . . .
C347 C 0.2067(3) 0.6426(3) 0.5822(2) 0.0796(14) Uani 1 1 d . U . . .
C348 C 0.2371(4) 0.6918(3) 0.5282(3) 0.0901(17) Uani 1 1 d . U . . .
H34J H 0.2682 0.6696 0.4929 0.135 Uiso 1 1 calc R U . . .
H34K H 0.2662 0.7180 0.5413 0.135 Uiso 1 1 calc R U . . .
H34L H 0.1967 0.7195 0.5156 0.135 Uiso 1 1 calc R U . . .
C349 C 0.2708(5) 0.5989(4) 0.6020(4) 0.121(3) Uani 1 1 d . U . . .
H34M H 0.2998 0.5745 0.5676 0.181 Uiso 1 1 calc R U . . .
H34N H 0.2512 0.5690 0.6389 0.181 Uiso 1 1 calc R U . . .
H34O H 0.3018 0.6255 0.6122 0.181 Uiso 1 1 calc R U . . .
C350 C 0.1608(5) 0.6789(4) 0.6359(3) 0.137(3) Uani 1 1 d . U . . .
H35A H 0.1914 0.7042 0.6481 0.205 Uiso 1 1 calc R U . . .
H35B H 0.1398 0.6483 0.6715 0.205 Uiso 1 1 calc R U . . .
H35C H 0.1213 0.7076 0.6228 0.205 Uiso 1 1 calc R U . . .
C351 C -0.0859(4) 0.5069(3) 0.8172(3) 0.105(2) Uani 1 1 d D U . . .
C352 C -0.0764(7) 0.5806(5) 0.8124(5) 0.081(3) Uani 0.5 1 d D U P C 1
H35D H -0.0958 0.5953 0.8539 0.121 Uiso 0.5 1 calc R U P C 1
H35E H -0.1032 0.6060 0.7840 0.121 Uiso 0.5 1 calc R U P C 1
H35F H -0.0245 0.5860 0.7962 0.121 Uiso 0.5 1 calc R U P C 1
C353 C -0.0567(9) 0.4656(7) 0.8630(7) 0.128(6) Uani 0.5 1 d D U P C 1
H35G H -0.0845 0.4289 0.8784 0.191 Uiso 0.5 1 calc R U P C 1
H35H H -0.0603 0.4895 0.8979 0.191 Uiso 0.5 1 calc R U P C 1
H35I H -0.0053 0.4503 0.8441 0.191 Uiso 0.5 1 calc R U P C 1
C354 C -0.1738(5) 0.5156(6) 0.8343(5) 0.089(3) Uani 0.5 1 d D U P C 1
H35J H -0.1900 0.4775 0.8256 0.134 Uiso 0.5 1 calc R U P C 1
H35K H -0.1907 0.5536 0.8090 0.134 Uiso 0.5 1 calc R U P C 1
H35L H -0.1942 0.5210 0.8788 0.134 Uiso 0.5 1 calc R U P C 1
C355 C -0.1985(9) 0.2194(7) 0.7710(7) 0.102(5) Uani 0.5 1 d D U P D 1
C356 C -0.2284(8) 0.2536(7) 0.8294(6) 0.123(5) Uani 0.5 1 d D U P D 1
H35M H -0.2679 0.2874 0.8237 0.185 Uiso 0.5 1 calc R U P D 1
H35N H -0.1892 0.2727 0.8368 0.185 Uiso 0.5 1 calc R U P D 1
H35O H -0.2475 0.2226 0.8654 0.185 Uiso 0.5 1 calc R U P D 1
C357 C -0.1400(10) 0.1626(9) 0.7819(10) 0.158(8) Uani 0.5 1 d D U P D 1
H35P H -0.1595 0.1368 0.8217 0.237 Uiso 0.5 1 calc R U P D 1
H35Q H -0.0961 0.1794 0.7831 0.237 Uiso 0.5 1 calc R U P D 1
H35R H -0.1275 0.1357 0.7477 0.237 Uiso 0.5 1 calc R U P D 1
C358 C -0.2579(9) 0.1945(8) 0.7531(7) 0.137(6) Uani 0.5 1 d D U P D 1
H35S H -0.2760 0.1586 0.7839 0.205 Uiso 0.5 1 calc R U P D 1
H35T H -0.2380 0.1797 0.7116 0.205 Uiso 0.5 1 calc R U P D 1
H35U H -0.2983 0.2290 0.7521 0.205 Uiso 0.5 1 calc R U P D 1
C359 C -0.0933(3) 0.1197(3) 0.4537(3) 0.0988(19) Uani 1 1 d D U . . .
C360 C -0.1346(8) 0.1439(6) 0.4029(6) 0.136(5) Uani 0.6 1 d D U P E 1
H36A H -0.1000 0.1589 0.3638 0.205 Uiso 0.6 1 calc R U P E 1
H36B H -0.1725 0.1793 0.4169 0.205 Uiso 0.6 1 calc R U P E 1
H36C H -0.1573 0.1086 0.3960 0.205 Uiso 0.6 1 calc R U P E 1
C361 C -0.1469(7) 0.0898(8) 0.5103(6) 0.126(6) Uani 0.6 1 d D U P E 1
H36D H -0.1741 0.0621 0.4970 0.189 Uiso 0.6 1 calc R U P E 1
H36E H -0.1812 0.1238 0.5319 0.189 Uiso 0.6 1 calc R U P E 1
H36F H -0.1203 0.0642 0.5387 0.189 Uiso 0.6 1 calc R U P E 1
C362 C -0.0308(6) 0.0709(4) 0.4267(5) 0.091(3) Uani 0.6 1 d D U P E 1
H36G H -0.0010 0.0571 0.4561 0.137 Uiso 0.6 1 calc R U P E 1
H36H H -0.0007 0.0901 0.3871 0.137 Uiso 0.6 1 calc R U P E 1
H36I H -0.0500 0.0337 0.4195 0.137 Uiso 0.6 1 calc R U P E 1
C413 C 0.7040(7) -0.1497(6) 0.3365(6) 0.086(4) Uani 0.5 1 d D U P A 2
H413 H 0.7410 -0.1715 0.3550 0.103 Uiso 0.5 1 calc R U P A 2
C414 C 0.6952(8) -0.1705(6) 0.2863(6) 0.104(4) Uani 0.5 1 d D U P A 2
C415 C 0.6417(8) -0.1385(6) 0.2600(6) 0.092(4) Uani 0.5 1 d D U P A 2
H415 H 0.6366 -0.1530 0.2238 0.110 Uiso 0.5 1 calc R U P A 2
C432 C 0.6587(8) -0.0955(7) 0.3625(6) 0.070(4) Uani 0.5 1 d D U P A 2
C433 C 0.6034(10) -0.0629(8) 0.3370(8) 0.063(5) Uani 0.5 1 d D U P A 2
C434 C 0.5923(9) -0.0837(8) 0.2846(7) 0.081(5) Uani 0.5 1 d D U P A 2
C455 C 0.7537(8) -0.2210(7) 0.2503(7) 0.137(5) Uani 0.5 1 d D U P A 2
C456 C 0.7085(10) -0.2749(7) 0.2555(8) 0.143(5) Uani 0.5 1 d D U P A 2
H45D H 0.6778 -0.2631 0.2266 0.215 Uiso 0.5 1 calc R U P A 2
H45E H 0.6774 -0.2821 0.2984 0.215 Uiso 0.5 1 calc R U P A 2
H45F H 0.7412 -0.3144 0.2447 0.215 Uiso 0.5 1 calc R U P A 2
C457 C 0.8167(9) -0.2487(7) 0.2809(8) 0.144(5) Uani 0.5 1 d D U P A 2
H45A H 0.7962 -0.2602 0.3259 0.215 Uiso 0.5 1 calc R U P A 2
H45B H 0.8499 -0.2163 0.2743 0.215 Uiso 0.5 1 calc R U P A 2
H45C H 0.8438 -0.2870 0.2619 0.215 Uiso 0.5 1 calc R U P A 2
C458 C 0.7908(11) -0.2022(10) 0.1802(8) 0.175(7) Uani 0.5 1 d D U P A 2
H45G H 0.8219 -0.2397 0.1623 0.263 Uiso 0.5 1 calc R U P A 2
H45H H 0.8209 -0.1679 0.1760 0.263 Uiso 0.5 1 calc R U P A 2
H45I H 0.7533 -0.1871 0.1581 0.263 Uiso 0.5 1 calc R U P A 2
C652 C -0.0106(6) 0.5083(6) 0.8386(5) 0.089(3) Uani 0.5 1 d D U P C 2
H65A H 0.0194 0.5390 0.8092 0.134 Uiso 0.5 1 calc R U P C 2
H65B H 0.0173 0.4654 0.8385 0.134 Uiso 0.5 1 calc R U P C 2
H65C H -0.0241 0.5215 0.8807 0.134 Uiso 0.5 1 calc R U P C 2
C653 C -0.1225(8) 0.4555(7) 0.8723(6) 0.120(5) Uani 0.5 1 d D U P C 2
H65D H -0.1316 0.4718 0.9125 0.179 Uiso 0.5 1 calc R U P C 2
H65E H -0.0895 0.4151 0.8714 0.179 Uiso 0.5 1 calc R U P C 2
H65F H -0.1689 0.4479 0.8667 0.179 Uiso 0.5 1 calc R U P C 2
C654 C -0.1265(10) 0.5703(6) 0.8182(7) 0.125(5) Uani 0.5 1 d D U P C 2
H65G H -0.0975 0.6005 0.7872 0.187 Uiso 0.5 1 calc R U P C 2
H65H H -0.1370 0.5839 0.8599 0.187 Uiso 0.5 1 calc R U P C 2
H65I H -0.1725 0.5695 0.8082 0.187 Uiso 0.5 1 calc R U P C 2
C655 C -0.1758(9) 0.1969(8) 0.7675(8) 0.109(5) Uani 0.5 1 d D U P D 2
C656 C -0.2509(9) 0.2321(9) 0.7992(10) 0.169(8) Uani 0.5 1 d D U P D 2
H65P H -0.2687 0.2115 0.8420 0.254 Uiso 0.5 1 calc R U P D 2
H65Q H -0.2856 0.2302 0.7755 0.254 Uiso 0.5 1 calc R U P D 2
H65R H -0.2461 0.2771 0.8003 0.254 Uiso 0.5 1 calc R U P D 2
C657 C -0.1270(11) 0.1828(10) 0.8118(9) 0.158(8) Uani 0.5 1 d D U P D 2
H65M H -0.1518 0.1581 0.8506 0.237 Uiso 0.5 1 calc R U P D 2
H65N H -0.1170 0.2233 0.8212 0.237 Uiso 0.5 1 calc R U P D 2
H65O H -0.0808 0.1578 0.7919 0.237 Uiso 0.5 1 calc R U P D 2
C658 C -0.1872(11) 0.1344(8) 0.7478(7) 0.143(6) Uani 0.5 1 d D U P D 2
H65J H -0.1421 0.1173 0.7186 0.215 Uiso 0.5 1 calc R U P D 2
H65K H -0.2269 0.1431 0.7275 0.215 Uiso 0.5 1 calc R U P D 2
H65L H -0.2000 0.1030 0.7849 0.215 Uiso 0.5 1 calc R U P D 2
C660 C -0.0860(14) 0.1191(13) 0.3858(7) 0.182(11) Uani 0.4 1 d D U P E 2
H66A H -0.0646 0.1572 0.3618 0.273 Uiso 0.4 1 calc R U P E 2
H66B H -0.1343 0.1191 0.3798 0.273 Uiso 0.4 1 calc R U P E 2
H66C H -0.0542 0.0804 0.3713 0.273 Uiso 0.4 1 calc R U P E 2
C661 C -0.1710(8) 0.1129(13) 0.4928(9) 0.104(7) Uani 0.4 1 d D U P E 2
H66D H -0.1974 0.0970 0.4682 0.156 Uiso 0.4 1 calc R U P E 2
H66E H -0.1956 0.1549 0.5053 0.156 Uiso 0.4 1 calc R U P E 2
H66F H -0.1701 0.0825 0.5302 0.156 Uiso 0.4 1 calc R U P E 2
C662 C -0.0419(10) 0.0643(8) 0.4756(11) 0.134(7) Uani 0.4 1 d D U P E 2
H66G H -0.0578 0.0556 0.5213 0.201 Uiso 0.4 1 calc R U P E 2
H66H H 0.0079 0.0760 0.4626 0.201 Uiso 0.4 1 calc R U P E 2
H66I H -0.0427 0.0259 0.4570 0.201 Uiso 0.4 1 calc R U P E 2

loop_
_atom_site_aniso_label
_atom_site_aniso_U_11
_atom_site_aniso_U_22
_atom_site_aniso_U_33
_atom_site_aniso_U_23
_atom_site_aniso_U_13
_atom_site_aniso_U_12
P1 0.0873(9) 0.0629(7) 0.0622(6) -0.0145(5) -0.0160(6) -0.0141(6)
O1 0.097(3) 0.0670(19) 0.0649(18) -0.0110(15) -0.0220(17) -0.0169(18)
C101 0.103(4) 0.048(2) 0.056(2) -0.0105(19) -0.019(2) -0.014(2)
C102 0.085(3) 0.063(3) 0.058(2) -0.014(2) -0.015(2) -0.010(2)
C103 0.088(3) 0.067(3) 0.058(2) -0.018(2) -0.023(2) -0.004(2)
C104 0.094(3) 0.063(3) 0.069(3) -0.024(2) -0.025(2) 0.007(2)
C105 0.100(4) 0.072(3) 0.072(3) -0.030(2) -0.028(3) 0.016(3)
C106 0.095(4) 0.081(3) 0.065(3) -0.031(2) -0.027(3) 0.011(3)
C107 0.086(3) 0.064(3) 0.053(2) -0.011(2) -0.011(2) 0.000(2)
C108 0.085(3) 0.056(2) 0.048(2) -0.0037(18) -0.004(2) -0.010(2)
C109 0.077(3) 0.051(2) 0.057(2) -0.0055(19) -0.006(2) -0.006(2)
C110 0.087(3) 0.047(2) 0.070(3) 0.000(2) -0.010(2) -0.014(2)
C111 0.089(3) 0.044(2) 0.088(3) -0.002(2) -0.014(3) -0.007(2)
C112 0.099(4) 0.046(2) 0.087(3) -0.015(2) -0.018(3) 0.002(2)
C113 0.093(7) 0.079(7) 0.103(7) -0.034(6) -0.003(6) -0.020(6)
C114 0.106(7) 0.091(7) 0.106(7) -0.051(6) -0.007(6) -0.018(6)
C115 0.104(7) 0.063(6) 0.085(7) -0.039(5) 0.002(5) -0.022(5)
C116 0.126(4) 0.053(3) 0.065(3) -0.017(2) -0.011(3) -0.017(3)
C117 0.132(5) 0.051(2) 0.053(2) -0.004(2) -0.022(3) -0.025(3)
C118 0.115(4) 0.053(2) 0.055(2) -0.0035(19) -0.022(2) -0.017(3)
C119 0.104(4) 0.045(2) 0.053(2) -0.0039(18) -0.018(2) -0.016(2)
C120 0.094(3) 0.046(2) 0.053(2) -0.0058(18) -0.017(2) -0.015(2)
C121 0.088(3) 0.048(2) 0.050(2) -0.0072(17) -0.014(2) -0.013(2)
C122 0.085(3) 0.056(2) 0.054(2) -0.0113(19) -0.014(2) -0.007(2)
C123 0.083(3) 0.061(3) 0.056(2) -0.020(2) -0.014(2) -0.002(2)
C124 0.078(3) 0.053(2) 0.055(2) -0.0115(19) -0.010(2) -0.003(2)
C125 0.084(3) 0.061(3) 0.055(2) -0.020(2) -0.007(2) 0.000(2)
C126 0.081(3) 0.059(2) 0.049(2) -0.0118(19) -0.010(2) 0.001(2)
C127 0.076(3) 0.046(2) 0.0473(19) -0.0042(16) -0.0076(19) -0.010(2)
C128 0.079(3) 0.048(2) 0.050(2) 0.0011(17) -0.004(2) -0.009(2)
C129 0.078(3) 0.043(2) 0.063(2) -0.0020(19) -0.008(2) -0.009(2)
C130 0.084(3) 0.044(2) 0.068(3) -0.006(2) -0.007(2) -0.011(2)
C131 0.104(4) 0.046(2) 0.079(3) -0.008(2) -0.020(3) -0.003(2)
C132 0.087(8) 0.048(6) 0.086(7) -0.027(6) -0.002(6) -0.014(5)
C133 0.092(8) 0.046(6) 0.058(6) -0.005(5) -0.003(5) -0.020(5)
C134 0.090(7) 0.039(5) 0.073(6) -0.020(5) 0.000(5) -0.020(5)
C135 0.113(4) 0.051(2) 0.063(3) -0.017(2) -0.009(3) -0.017(3)
C136 0.100(3) 0.040(2) 0.054(2) -0.0016(17) -0.011(2) -0.020(2)
C137 0.092(3) 0.043(2) 0.050(2) -0.0084(17) -0.007(2) -0.020(2)
C138 0.085(3) 0.043(2) 0.049(2) -0.0025(17) -0.008(2) -0.013(2)
C139 0.078(3) 0.051(2) 0.0418(18) -0.0065(16) -0.0057(18) -0.014(2)
C140 0.077(3) 0.043(2) 0.051(2) -0.0018(17) -0.001(2) -0.015(2)
C141 0.083(3) 0.040(2) 0.056(2) -0.0024(17) -0.011(2) -0.012(2)
C142 0.085(3) 0.038(2) 0.057(2) -0.0022(17) -0.010(2) -0.015(2)
C143 0.117(5) 0.086(4) 0.090(4) -0.039(3) -0.042(3) 0.028(3)
C144 0.122(5) 0.091(4) 0.109(4) -0.041(4) -0.045(4) 0.035(4)
C145 0.145(6) 0.073(4) 0.114(5) -0.035(4) -0.047(5) 0.013(4)
C146 0.165(7) 0.119(5) 0.130(5) -0.085(5) -0.069(5) 0.055(5)
C147 0.085(3) 0.064(3) 0.056(2) -0.007(2) -0.013(2) -0.011(2)
C148 0.103(4) 0.078(3) 0.064(3) -0.021(2) -0.020(3) -0.008(3)
C149 0.113(4) 0.083(4) 0.068(3) -0.007(3) -0.021(3) -0.028(3)
C150 0.112(4) 0.076(3) 0.059(3) -0.012(2) -0.032(3) 0.001(3)
C151 0.094(4) 0.055(3) 0.098(4) -0.006(3) -0.017(3) 0.001(3)
C152 0.095(4) 0.067(3) 0.110(4) -0.007(3) -0.033(3) 0.006(3)
C153 0.097(4) 0.090(4) 0.117(5) -0.008(4) -0.025(4) -0.012(4)
C154 0.101(4) 0.049(3) 0.106(4) -0.003(3) -0.029(3) 0.009(3)
C155 0.181(10) 0.160(9) 0.164(9) -0.050(7) -0.038(7) -0.003(7)
C156 0.185(14) 0.150(10) 0.177(12) -0.052(9) -0.015(10) 0.018(9)
C157 0.175(11) 0.174(13) 0.176(13) -0.052(11) -0.028(9) -0.002(9)
C158 0.213(14) 0.186(13) 0.175(10) -0.079(9) -0.051(9) 0.034(11)
C159 0.147(5) 0.061(3) 0.065(3) -0.012(2) -0.033(3) -0.017(3)
C160 0.339(13) 0.157(8) 0.116(6) -0.008(5) -0.078(8) -0.144(9)
C161 0.205(9) 0.228(10) 0.079(4) -0.075(6) -0.032(5) -0.014(8)
C162 0.250(11) 0.155(7) 0.134(6) -0.075(6) -0.109(7) 0.011(7)
C201 0.063(3) 0.065(3) 0.064(2) -0.015(2) -0.006(2) -0.017(2)
C202 0.074(3) 0.063(3) 0.071(3) -0.020(2) -0.013(2) -0.010(2)
C203 0.079(3) 0.078(3) 0.061(2) -0.009(2) -0.021(2) -0.012(3)
C204 0.089(4) 0.121(5) 0.089(4) -0.013(3) -0.027(3) -0.027(4)
C205 0.091(4) 0.150(6) 0.083(3) -0.019(4) -0.035(3) -0.023(4)
C206 0.083(4) 0.140(5) 0.093(4) -0.038(4) -0.015(3) -0.040(4)
C207 0.071(3) 0.137(5) 0.094(4) -0.057(4) -0.003(3) -0.027(3)
C208 0.074(3) 0.123(5) 0.110(4) -0.070(4) 0.012(3) -0.037(3)
C209 0.094(4) 0.112(4) 0.103(4) -0.049(4) 0.007(3) -0.042(4)
C210 0.154(6) 0.112(5) 0.104(4) -0.027(4) -0.012(4) -0.075(5)
C211 0.184(7) 0.114(5) 0.091(4) -0.011(4) -0.021(4) -0.079(5)
C212 0.177(6) 0.101(4) 0.096(4) -0.002(3) -0.043(4) -0.073(4)
C213 0.131(5) 0.081(4) 0.085(3) -0.003(3) -0.019(4) -0.039(4)
C214 0.117(5) 0.086(4) 0.080(3) -0.009(3) -0.019(3) -0.031(3)
C215 0.103(4) 0.068(3) 0.064(3) 0.003(2) -0.025(3) -0.024(3)
C216 0.076(3) 0.067(3) 0.056(2) -0.013(2) -0.011(2) -0.015(2)
C217 0.068(3) 0.070(3) 0.060(2) -0.019(2) -0.003(2) -0.018(2)
C218 0.068(3) 0.061(2) 0.058(2) -0.012(2) -0.005(2) -0.016(2)
C219 0.060(2) 0.064(3) 0.052(2) -0.0124(19) -0.0034(18) -0.017(2)
C220 0.064(3) 0.067(3) 0.051(2) -0.0173(19) -0.0028(19) -0.020(2)
C221 0.069(3) 0.074(3) 0.056(2) -0.015(2) -0.004(2) -0.017(2)
C222 0.066(3) 0.092(3) 0.063(3) -0.020(2) -0.007(2) -0.017(3)
C223 0.070(3) 0.110(4) 0.065(3) -0.021(3) -0.014(2) -0.025(3)
C224 0.073(3) 0.115(4) 0.062(3) -0.030(3) -0.005(2) -0.029(3)
C225 0.077(3) 0.132(5) 0.066(3) -0.034(3) -0.009(3) -0.034(3)
C226 0.076(3) 0.123(4) 0.073(3) -0.045(3) 0.015(3) -0.046(3)
C227 0.080(3) 0.120(4) 0.063(3) -0.034(3) 0.004(3) -0.047(3)
C228 0.086(4) 0.115(4) 0.084(3) -0.041(3) 0.017(3) -0.058(3)
C229 0.129(5) 0.110(4) 0.068(3) -0.021(3) -0.006(3) -0.064(4)
C230 0.108(4) 0.096(4) 0.066(3) -0.024(3) 0.000(3) -0.057(3)
C231 0.134(5) 0.095(4) 0.079(3) -0.014(3) -0.018(3) -0.058(4)
C232 0.122(5) 0.087(4) 0.068(3) -0.011(3) -0.015(3) -0.044(3)
C233 0.100(4) 0.077(3) 0.058(2) -0.011(2) -0.006(3) -0.036(3)
C234 0.092(3) 0.077(3) 0.060(2) -0.017(2) -0.005(2) -0.029(3)
C235 0.073(3) 0.070(3) 0.048(2) -0.0122(19) -0.006(2) -0.019(2)
C236 0.067(3) 0.072(3) 0.051(2) -0.020(2) 0.0008(19) -0.024(2)
C237 0.078(3) 0.074(3) 0.0419(19) -0.0073(19) -0.0045(19) -0.030(2)
C238 0.071(3) 0.083(3) 0.054(2) -0.019(2) 0.003(2) -0.029(2)
C239 0.067(3) 0.098(4) 0.058(2) -0.028(2) 0.005(2) -0.030(3)
C240 0.081(3) 0.103(4) 0.058(2) -0.028(3) 0.013(2) -0.052(3)
C241 0.094(4) 0.092(4) 0.053(2) -0.020(2) 0.000(2) -0.042(3)
C242 0.092(4) 0.084(3) 0.060(2) -0.024(2) 0.004(2) -0.042(3)
C243 0.119(5) 0.161(6) 0.114(5) -0.035(5) -0.036(4) -0.026(5)
C244 0.145(7) 0.199(9) 0.114(6) -0.010(6) -0.059(5) -0.045(7)
C245 0.151(8) 0.256(12) 0.097(5) -0.023(6) -0.040(5) -0.022(8)
C246 0.117(6) 0.227(10) 0.140(7) -0.044(7) -0.068(5) -0.024(7)
C247 0.087(4) 0.141(5) 0.164(5) -0.098(4) -0.019(4) -0.023(3)
C248 0.086(4) 0.172(6) 0.186(7) -0.117(5) -0.024(4) -0.018(4)
C249 0.099(5) 0.218(8) 0.190(7) -0.147(7) -0.022(5) -0.007(5)
C250 0.103(5) 0.137(5) 0.220(7) -0.101(5) -0.016(5) -0.041(4)
C251 0.230(7) 0.126(5) 0.128(5) 0.002(4) -0.050(5) -0.113(5)
C252 0.298(9) 0.199(10) 0.201(10) 0.033(8) -0.086(8) -0.150(8)
C253 0.338(11) 0.133(7) 0.205(9) 0.012(7) -0.046(8) -0.077(8)
C254 0.374(14) 0.202(10) 0.175(7) 0.036(7) -0.108(8) -0.181(10)
C255 0.122(5) 0.070(3) 0.106(4) 0.002(3) -0.035(4) -0.019(3)
C256 0.142(6) 0.104(5) 0.121(5) 0.040(4) -0.040(5) -0.037(5)
C257 0.147(7) 0.123(6) 0.167(8) -0.046(6) -0.049(6) -0.018(5)
C258 0.157(7) 0.089(4) 0.121(5) 0.014(4) -0.063(5) -0.028(5)
C259 0.070(3) 0.068(3) 0.086(3) -0.018(2) -0.023(2) -0.009(2)
C260 0.081(3) 0.095(4) 0.087(3) -0.033(3) -0.022(3) -0.011(3)
C261 0.074(3) 0.078(3) 0.083(3) -0.007(3) -0.016(3) -0.014(3)
C262 0.095(4) 0.070(3) 0.137(5) -0.002(3) -0.053(4) -0.032(3)
C301 0.075(3) 0.052(2) 0.071(3) -0.004(2) -0.020(2) -0.011(2)
C302 0.081(3) 0.073(3) 0.070(3) -0.020(2) -0.015(2) -0.019(3)
C303 0.085(3) 0.057(2) 0.062(2) -0.006(2) -0.011(2) -0.016(2)
C304 0.102(4) 0.079(3) 0.061(3) -0.016(2) 0.003(3) -0.031(3)
C305 0.107(4) 0.070(3) 0.068(3) -0.013(2) 0.001(3) -0.035(3)
C306 0.094(3) 0.054(2) 0.069(3) -0.004(2) -0.001(2) -0.027(2)
C307 0.077(3) 0.049(2) 0.068(3) 0.001(2) -0.009(2) -0.010(2)
C308 0.083(3) 0.052(2) 0.063(2) 0.0024(19) -0.017(2) -0.008(2)
C309 0.079(3) 0.057(2) 0.061(2) -0.008(2) -0.011(2) -0.003(2)
C310 0.070(3) 0.086(3) 0.070(3) -0.015(2) 0.000(2) -0.018(3)
C311 0.085(4) 0.119(4) 0.067(3) -0.020(3) 0.004(3) -0.029(3)
C312 0.093(4) 0.121(5) 0.077(3) -0.015(3) 0.008(3) -0.048(4)
C313 0.128(5) 0.136(5) 0.069(3) -0.008(3) -0.009(3) -0.068(4)
C314 0.145(6) 0.132(5) 0.098(4) 0.010(4) -0.014(4) -0.079(5)
C315 0.120(5) 0.100(4) 0.084(3) 0.010(3) -0.014(3) -0.059(4)
C316 0.074(3) 0.066(3) 0.090(3) 0.006(3) -0.016(3) -0.022(2)
C317 0.078(3) 0.058(3) 0.108(4) -0.010(3) -0.011(3) -0.021(2)
C318 0.086(3) 0.061(3) 0.080(3) -0.009(2) -0.017(3) -0.015(3)
C319 0.070(3) 0.049(2) 0.085(3) -0.001(2) -0.018(2) -0.009(2)
C320 0.077(3) 0.049(2) 0.070(3) 0.000(2) -0.015(2) -0.010(2)
C321 0.071(3) 0.044(2) 0.064(2) 0.0034(18) -0.018(2) -0.0085(19)
C322 0.077(3) 0.054(2) 0.059(2) -0.0050(19) -0.017(2) -0.015(2)
C323 0.080(3) 0.056(2) 0.062(2) -0.004(2) -0.007(2) -0.018(2)
C324 0.068(3) 0.053(2) 0.061(2) 0.0011(19) -0.013(2) -0.012(2)
C325 0.078(3) 0.050(2) 0.058(2) 0.0013(18) -0.011(2) -0.011(2)
C326 0.066(3) 0.048(2) 0.058(2) 0.0045(18) -0.0126(19) -0.0057(19)
C327 0.063(2) 0.045(2) 0.058(2) -0.0019(17) -0.0162(19) 0.0046(18)
C328 0.061(3) 0.056(2) 0.061(2) 0.0013(19) -0.013(2) -0.002(2)
C329 0.056(2) 0.074(3) 0.061(2) -0.009(2) -0.004(2) -0.006(2)
C330 0.061(3) 0.067(3) 0.063(2) 0.002(2) -0.007(2) -0.012(2)
C331 0.083(3) 0.096(4) 0.069(3) -0.008(3) 0.000(3) -0.034(3)
C332 0.094(4) 0.094(4) 0.073(3) 0.000(3) -0.005(3) -0.037(3)
C333 0.079(3) 0.075(3) 0.067(3) -0.002(2) -0.014(2) -0.020(3)
C334 0.078(3) 0.076(3) 0.079(3) 0.012(3) -0.012(3) -0.033(3)
C335 0.068(3) 0.061(3) 0.076(3) 0.008(2) -0.018(2) -0.011(2)
C336 0.063(3) 0.049(2) 0.079(3) 0.006(2) -0.020(2) -0.010(2)
C337 0.062(3) 0.046(2) 0.067(2) 0.0048(19) -0.014(2) -0.0011(19)
C338 0.061(2) 0.047(2) 0.061(2) 0.0035(18) -0.0155(19) -0.0070(19)
C339 0.060(2) 0.043(2) 0.062(2) 0.0029(17) -0.0137(19) -0.0026(18)
C340 0.055(2) 0.047(2) 0.062(2) 0.0040(18) -0.0086(19) -0.0015(18)
C341 0.060(2) 0.060(2) 0.061(2) -0.0004(19) -0.0117(19) -0.008(2)
C342 0.055(2) 0.055(2) 0.067(2) 0.0076(19) -0.0105(19) -0.0097(19)
C343 0.136(5) 0.106(4) 0.076(3) -0.019(3) 0.021(3) -0.064(4)
C344 0.163(7) 0.110(5) 0.078(4) -0.016(3) 0.022(4) -0.076(5)
C345 0.128(6) 0.166(7) 0.102(5) -0.047(5) 0.029(4) -0.077(6)
C346 0.190(8) 0.132(6) 0.084(4) -0.024(4) 0.024(4) -0.112(6)
C347 0.102(4) 0.066(3) 0.068(3) 0.003(2) -0.016(3) -0.026(3)
C348 0.115(5) 0.069(3) 0.083(3) 0.005(3) -0.018(3) -0.034(3)
C349 0.148(7) 0.098(5) 0.135(6) 0.027(4) -0.075(5) -0.041(5)
C350 0.181(8) 0.128(6) 0.098(4) -0.040(4) 0.018(5) -0.087(6)
C351 0.101(4) 0.124(5) 0.080(3) -0.035(3) 0.014(3) -0.034(4)
C352 0.082(7) 0.095(7) 0.065(5) -0.022(5) -0.006(6) -0.020(6)
C353 0.146(13) 0.116(10) 0.101(9) -0.011(8) -0.027(9) 0.027(10)
C354 0.091(7) 0.096(8) 0.074(6) -0.030(6) -0.004(6) -0.008(6)
C355 0.114(8) 0.088(7) 0.098(7) -0.014(6) -0.016(6) -0.022(7)
C356 0.153(12) 0.138(11) 0.082(7) -0.009(7) 0.005(8) -0.100(10)
C357 0.169(14) 0.140(13) 0.139(13) 0.021(11) -0.008(11) -0.047(12)
C358 0.159(12) 0.143(12) 0.110(9) -0.017(9) 0.005(9) -0.101(11)
C359 0.098(4) 0.082(4) 0.118(4) -0.019(3) -0.015(4) -0.032(3)
C360 0.151(12) 0.094(8) 0.185(12) -0.046(8) -0.051(10) -0.036(8)
C361 0.114(10) 0.123(12) 0.142(11) -0.040(9) 0.008(9) -0.069(9)
C362 0.106(7) 0.058(5) 0.104(7) -0.010(5) -0.009(6) -0.030(5)
C413 0.098(7) 0.067(6) 0.088(7) -0.024(5) -0.024(6) 0.016(6)
C414 0.121(8) 0.083(7) 0.105(7) -0.033(6) -0.031(6) 0.013(6)
C415 0.120(8) 0.073(7) 0.081(6) -0.026(5) -0.024(6) 0.002(6)
C432 0.081(7) 0.049(6) 0.073(6) -0.008(5) -0.010(6) -0.010(5)
C433 0.083(7) 0.043(6) 0.058(6) -0.007(5) -0.012(6) -0.003(6)
C434 0.100(8) 0.064(8) 0.078(7) -0.009(5) -0.026(7) -0.007(6)
C455 0.172(8) 0.114(7) 0.130(7) -0.058(6) -0.060(6) 0.041(6)
C456 0.197(11) 0.104(7) 0.149(10) -0.051(7) -0.099(9) 0.052(7)
C457 0.177(10) 0.111(9) 0.145(10) -0.067(8) -0.070(9) 0.070(8)
C458 0.212(12) 0.164(11) 0.138(8) -0.052(8) -0.060(8) 0.066(10)
C652 0.102(8) 0.099(8) 0.066(6) -0.015(6) -0.022(6) -0.011(7)
C653 0.118(10) 0.155(12) 0.084(8) -0.025(8) -0.005(8) -0.042(10)
C654 0.103(10) 0.158(12) 0.089(8) -0.025(8) -0.004(8) 0.022(10)
C655 0.117(9) 0.105(9) 0.101(7) -0.008(7) -0.022(6) -0.023(7)
C656 0.175(15) 0.171(15) 0.150(14) -0.003(12) 0.006(12) -0.097(13)
C657 0.184(14) 0.162(14) 0.134(13) 0.024(11) -0.041(11) -0.084(12)
C658 0.179(14) 0.148(12) 0.111(10) 0.024(9) -0.031(10) -0.100(11)
C660 0.205(19) 0.166(16) 0.192(17) -0.075(13) -0.026(14) -0.071(14)
C661 0.098(12) 0.104(13) 0.116(12) -0.022(10) -0.018(10) -0.045(10)
C662 0.119(13) 0.094(11) 0.199(17) -0.043(13) -0.041(13) -0.017(10)

loop_
_atom_type_symbol
_atom_type_description
_atom_type_scat_dispersion_real
_atom_type_scat_dispersion_imag
_atom_type_scat_source
C C 0.0181 0.0091 'International Tables Vol C Tables 4.2.6.8 and 6.1.1.4'
H H 0.0000 0.0000 'International Tables Vol C Tables 4.2.6.8 and 6.1.1.4'
O O 0.0492 0.0322 'International Tables Vol C Tables 4.2.6.8 and 6.1.1.4'
P P 0.2955 0.4335 'International Tables Vol C Tables 4.2.6.8 and 6.1.1.4'

loop_
_geom_angle_atom_site_label_1
_geom_angle_atom_site_label_2
_geom_angle_atom_site_label_3
_geom_angle
O1 P1 C302 112.2(2)
O1 P1 C202 113.2(2)
C302 P1 C202 106.0(2)
O1 P1 C102 113.0(2)
C302 P1 C102 105.0(2)
C202 P1 C102 106.8(3)
C102 C101 C120 121.0(4)
C102 C101 H101 119.5
C120 C101 H101 119.5
C101 C102 C103 119.1(5)
C101 C102 P1 118.3(4)
C103 C102 P1 122.5(4)
C122 C103 C102 122.0(4)
C122 C103 H103 119.0
C102 C103 H103 119.0
C105 C104 C123 121.3(5)
C105 C104 H104 119.3
C123 C104 H104 119.3
C104 C105 C106 118.1(4)
C104 C105 C143 118.9(5)
C106 C105 C143 123.0(5)
C125 C106 C105 122.8(5)
C125 C106 H106 118.6
C105 C106 H106 118.6
C126 C107 C108 123.3(4)
C126 C107 H107 118.3
C108 C107 H107 118.3
C107 C108 C109 117.0(4)
C107 C108 C147 121.1(4)
C109 C108 C147 121.8(5)
C128 C109 C108 121.9(5)
C128 C109 H109 119.1
C108 C109 H109 119.1
C111 C110 C129 121.6(5)
C111 C110 H110 119.2
C129 C110 H110 119.2
C112 C111 C110 117.0(5)
C112 C111 C151 121.0(5)
C110 C111 C151 121.9(5)
C131 C112 C111 123.6(5)
C131 C112 H112 118.2
C111 C112 H112 118.2
C114 C113 C132 123.6(13)
C114 C113 H113 118.2
C132 C113 H113 118.2
C113 C114 C115 118.4(11)
C113 C114 C155 127.4(14)
C115 C114 C155 113.2(11)
C114 C115 C134 123.0(10)
C114 C115 H115 118.5
C134 C115 H115 118.5
C117 C116 C135 123.8(5)
C117 C116 H116 118.1
C135 C116 H116 118.1
C116 C117 C118 117.7(5)
C116 C117 C159 119.8(5)
C118 C117 C159 122.4(6)
C117 C118 C119 121.8(6)
C117 C118 H118 119.1
C119 C118 H118 119.1
C136 C119 C118 119.6(4)
C136 C119 C120 119.6(4)
C118 C119 C120 120.7(5)
C101 C120 C121 119.3(4)
C101 C120 C119 121.0(4)
C121 C120 C119 119.5(5)
C120 C121 C122 119.8(5)
C120 C121 C138 120.4(4)
C122 C121 C138 119.8(4)
C103 C122 C121 118.8(4)
C103 C122 C123 122.0(4)
C121 C122 C123 119.2(5)
C104 C123 C124 119.9(4)
C104 C123 C122 120.3(5)
C124 C123 C122 119.8(4)
C123 C124 C125 119.2(4)
C123 C124 C139 120.5(4)
C125 C124 C139 120.2(5)
C106 C125 C124 118.6(5)
C106 C125 C126 121.6(4)
C124 C125 C126 119.8(4)
C107 C126 C127 119.3(5)
C107 C126 C125 121.3(4)
C127 C126 C125 119.2(4)
C128 C127 C126 118.2(4)
C128 C127 C140 121.9(4)
C126 C127 C140 119.9(4)
C109 C128 C127 120.2(4)
C109 C128 C129 120.9(5)
C127 C128 C129 118.8(4)
C130 C129 C110 119.7(4)
C130 C129 C128 119.3(5)
C110 C129 C128 120.9(4)
C129 C130 C131 118.2(5)
C129 C130 C141 120.8(4)
C131 C130 C141 120.9(5)
C112 C131 C130 119.7(5)
C112 C131 C432 123.3(6)
C130 C131 C432 116.4(7)
C112 C131 C132 119.9(7)
C130 C131 C132 119.7(7)
C133 C132 C113 118.9(10)
C133 C132 C131 116.5(10)
C113 C132 C131 124.4(11)
C132 C133 C134 118.8(9)
C132 C133 C142 123.0(11)
C134 C133 C142 118.2(11)
C133 C134 C115 117.1(10)
C133 C134 C135 120.1(10)
C115 C134 C135 122.8(10)
C116 C135 C136 117.0(6)
C116 C135 C434 122.7(7)
C136 C135 C434 119.4(7)
C116 C135 C134 122.4(6)
C136 C135 C134 120.1(6)
C119 C136 C135 120.1(4)
C119 C136 C137 122.0(4)
C135 C136 C137 117.9(5)
C142 C137 C138 120.8(4)
C142 C137 C136 121.4(4)
C138 C137 C136 117.9(5)
C139 C138 C137 118.7(5)
C139 C138 C121 121.0(4)
C137 C138 C121 120.3(4)
C140 C139 C138 120.8(4)
C140 C139 C124 119.7(4)
C138 C139 C124 119.5(4)
C139 C140 C141 120.0(4)
C139 C140 C127 121.3(4)
C141 C140 C127 118.6(5)
C140 C141 C142 119.4(5)
C140 C141 C130 120.5(4)
C142 C141 C130 120.0(4)
C137 C142 C141 120.2(4)
C137 C142 C433 119.5(7)
C141 C142 C433 120.0(7)
C137 C142 C133 120.8(7)
C141 C142 C133 118.6(7)
C145 C143 C144 110.9(6)
C145 C143 C146 110.0(7)
C144 C143 C146 107.3(6)
C145 C143 C105 110.3(5)
C144 C143 C105 107.3(6)
C146 C143 C105 111.0(5)
C143 C144 H14X 109.5
C143 C144 H14Y 109.5
H14X C144 H14Y 109.5
C143 C144 H14Z 109.5
H14X C144 H14Z 109.5
H14Y C144 H14Z 109.5
C143 C145 H14U 109.5
C143 C145 H14W 109.5
H14U C145 H14W 109.5
C143 C145 H14V 109.5
H14U C145 H14V 109.5
H14W C145 H14V 109.5
C143 C146 H14G 109.5
C143 C146 H14H 109.5
H14G C146 H14H 109.5
C143 C146 H14I 109.5
H14G C146 H14I 109.5
H14H C146 H14I 109.5
C148 C147 C108 112.3(5)
C148 C147 C149 108.2(4)
C108 C147 C149 107.0(4)
C148 C147 C150 108.5(4)
C108 C147 C150 111.4(4)
C149 C147 C150 109.4(5)
C147 C148 H14A 109.5
C147 C148 H14B 109.5
H14A C148 H14B 109.5
C147 C148 H14C 109.5
H14A C148 H14C 109.5
H14B C148 H14C 109.5
C147 C149 H14D 109.5
C147 C149 H14E 109.5
H14D C149 H14E 109.5
C147 C149 H14F 109.5
H14D C149 H14F 109.5
H14E C149 H14F 109.5
C147 C150 H15A 109.5
C147 C150 H15B 109.5
H15A C150 H15B 109.5
C147 C150 H15C 109.5
H15A C150 H15C 109.5
H15B C150 H15C 109.5
C152 C151 C111 113.6(5)
C152 C151 C154 108.8(5)
C111 C151 C154 110.2(5)
C152 C151 C153 109.8(6)
C111 C151 C153 108.3(5)
C154 C151 C153 105.9(5)
C151 C152 H15D 109.5
C151 C152 H15E 109.5
H15D C152 H15E 109.5
C151 C152 H15F 109.5
H15D C152 H15F 109.5
H15E C152 H15F 109.5
C151 C153 H15G 109.5
C151 C153 H15H 109.5
H15G C153 H15H 109.5
C151 C153 H15I 109.5
H15G C153 H15I 109.5
H15H C153 H15I 109.5
C151 C154 H15J 109.5
C151 C154 H15K 109.5
H15J C154 H15K 109.5
C151 C154 H15L 109.5
H15J C154 H15L 109.5
H15K C154 H15L 109.5
C156 C155 C157 113.6(13)
C156 C155 C114 101.7(15)
C157 C155 C114 105.4(15)
C156 C155 C158 109.3(12)
C157 C155 C158 108.8(12)
C114 C155 C158 118.0(16)
C155 C156 H15P 109.5
C155 C156 H15Q 109.5
H15P C156 H15Q 109.5
C155 C156 H15R 109.5
H15P C156 H15R 109.5
H15Q C156 H15R 109.5
C155 C157 H15S 109.5
C155 C157 H15T 109.5
H15S C157 H15T 109.5
C155 C157 H15U 109.5
H15S C157 H15U 109.5
H15T C157 H15U 109.5
C155 C158 H15M 109.5
C155 C158 H15N 109.5
H15M C158 H15N 109.5
C155 C158 H15O 109.5
H15M C158 H15O 109.5
H15N C158 H15O 109.5
C160 C159 C162 118.0(9)
C160 C159 C161 104.7(8)
C162 C159 C161 102.3(7)
C160 C159 C117 109.1(5)
C162 C159 C117 112.4(5)
C161 C159 C117 109.7(6)
C159 C160 H16A 109.5
C159 C160 H16B 109.5
H16A C160 H16B 109.5
C159 C160 H16C 109.5
H16A C160 H16C 109.5
H16B C160 H16C 109.5
C159 C161 H16D 109.5
C159 C161 H16E 109.5
H16D C161 H16E 109.5
C159 C161 H16F 109.5
H16D C161 H16F 109.5
H16E C161 H16F 109.5
C159 C162 H16G 109.5
C159 C162 H16H 109.5
H16G C162 H16H 109.5
C159 C162 H16I 109.5
H16G C162 H16I 109.5
H16H C162 H16I 109.5
C202 C201 C220 120.5(5)
C202 C201 H201 119.8
C220 C201 H201 119.8
C201 C202 C203 119.9(5)
C201 C202 P1 118.8(4)
C203 C202 P1 120.3(4)
C202 C203 C222 121.7(5)
C202 C203 H203 119.1
C222 C203 H203 119.1
C223 C204 C205 122.1(7)
C223 C204 H204 119.0
C205 C204 H204 119.0
C206 C205 C204 117.1(7)
C206 C205 C243 123.4(7)
C204 C205 C243 119.1(8)
C205 C206 C225 123.3(6)
C205 C206 H206 118.3
C225 C206 H206 118.3
C208 C207 C226 119.5(7)
C208 C207 H207 120.3
C226 C207 H207 120.3
C209 C208 C207 118.6(6)
C209 C208 C247 120.4(7)
C207 C208 C247 120.8(8)
C208 C209 C228 123.1(7)
C208 C209 H209 118.4
C228 C209 H209 118.4
C229 C210 C211 119.9(7)
C229 C210 H210 120.1
C211 C210 H210 120.1
C212 C211 C210 118.5(7)
C212 C211 C251 120.8(9)
C210 C211 C251 120.6(7)
C231 C212 C211 123.4(8)
C231 C212 H212 118.3
C211 C212 H212 118.3
C232 C213 C214 124.0(6)
C232 C213 H213 118.0
C214 C213 H213 118.0
C215 C214 C213 116.7(7)
C215 C214 C255 123.1(6)
C213 C214 C255 120.2(6)
C214 C215 C234 121.8(6)
C214 C215 H215 119.1
C234 C215 H215 119.1
C235 C216 C217 122.3(5)
C235 C216 H216 118.9
C217 C216 H216 118.9
C218 C217 C216 117.6(5)
C218 C217 C259 122.1(4)
C216 C217 C259 120.2(5)
C217 C218 C219 122.6(4)
C217 C218 H218 118.7
C219 C218 H218 118.7
C218 C219 C236 118.6(5)
C218 C219 C220 121.3(4)
C236 C219 C220 120.1(4)
C201 C220 C221 119.7(5)
C201 C220 C219 120.9(4)
C221 C220 C219 118.9(4)
C220 C221 C222 119.1(5)
C220 C221 C238 120.6(5)
C222 C221 C238 120.1(5)
C203 C222 C221 118.4(5)
C203 C222 C223 120.9(5)
C221 C222 C223 120.4(5)
C204 C223 C224 119.3(5)
C204 C223 C222 121.8(6)
C224 C223 C222 118.8(5)
C225 C224 C223 119.9(6)
C225 C224 C239 119.7(6)
C223 C224 C239 120.3(5)
C206 C225 C224 118.2(7)
C206 C225 C226 122.2(6)
C224 C225 C226 119.4(6)
C227 C226 C207 121.7(7)
C227 C226 C225 119.7(5)
C207 C226 C225 118.4(7)
C226 C227 C228 118.5(5)
C226 C227 C240 121.6(6)
C228 C227 C240 119.9(7)
C209 C228 C227 118.4(7)
C209 C228 C229 122.4(7)
C227 C228 C229 119.1(5)
C210 C229 C230 121.4(8)
C210 C229 C228 118.2(7)
C230 C229 C228 120.4(6)
C229 C230 C231 119.5(6)
C229 C230 C241 120.8(7)
C231 C230 C241 119.7(5)
C212 C231 C230 117.2(6)
C212 C231 C232 123.5(8)
C230 C231 C232 119.2(6)
C213 C232 C233 118.6(6)
C213 C232 C231 121.2(6)
C233 C232 C231 120.2(7)
C234 C233 C232 118.9(6)
C234 C233 C242 121.4(5)
C232 C233 C242 119.7(5)
C215 C234 C233 119.9(5)
C215 C234 C235 121.2(5)
C233 C234 C235 118.9(5)
C216 C235 C236 119.4(4)
C216 C235 C234 121.2(5)
C236 C235 C234 119.4(4)
C235 C236 C219 119.4(4)
C235 C236 C237 121.3(4)
C219 C236 C237 119.2(5)
C238 C237 C242 119.4(5)
C238 C237 C236 120.9(4)
C242 C237 C236 119.8(5)
C237 C238 C239 120.7(5)
C237 C238 C221 119.5(4)
C239 C238 C221 119.5(5)
C238 C239 C240 118.9(6)
C238 C239 C224 120.4(5)
C240 C239 C224 120.7(5)
C241 C240 C239 120.1(5)
C241 C240 C227 121.0(6)
C239 C240 C227 118.8(6)
C242 C241 C240 120.7(5)
C242 C241 C230 120.6(6)
C240 C241 C230 118.7(5)
C241 C242 C237 120.2(6)
C241 C242 C233 120.6(5)
C237 C242 C233 119.2(5)
C245 C243 C244 109.2(9)
C245 C243 C205 109.6(7)
C244 C243 C205 111.3(7)
C245 C243 C246 108.7(8)
C244 C243 C246 106.5(8)
C205 C243 C246 111.4(8)
C243 C244 H24A 109.5
C243 C244 H24B 109.5
H24A C244 H24B 109.5
C243 C244 H24C 109.5
H24A C244 H24C 109.5
H24B C244 H24C 109.5
C243 C245 H24D 109.5
C243 C245 H24E 109.5
H24D C245 H24E 109.5
C243 C245 H24F 109.5
H24D C245 H24F 109.5
H24E C245 H24F 109.5
C243 C246 H24G 109.5
C243 C246 H24H 109.5
H24G C246 H24H 109.5
C243 C246 H24I 109.5
H24G C246 H24I 109.5
H24H C246 H24I 109.5
C208 C247 C248 111.3(6)
C208 C247 C250 110.2(6)
C248 C247 C250 109.8(6)
C208 C247 C249 106.5(5)
C248 C247 C249 110.0(6)
C250 C247 C249 109.0(6)
C247 C248 H24J 109.5
C247 C248 H24K 109.5
H24J C248 H24K 109.5
C247 C248 H24L 109.5
H24J C248 H24L 109.5
H24K C248 H24L 109.5
C247 C249 H24M 109.5
C247 C249 H24N 109.5
H24M C249 H24N 109.5
C247 C249 H24O 109.5
H24M C249 H24O 109.5
H24N C249 H24O 109.5
C247 C250 H25A 109.5
C247 C250 H25B 109.5
H25A C250 H25B 109.5
C247 C250 H25C 109.5
H25A C250 H25C 109.5
H25B C250 H25C 109.5
C253 C251 C254 109.2(10)
C253 C251 C252 105.5(8)
C254 C251 C252 107.7(8)
C253 C251 C211 110.4(8)
C254 C251 C211 112.9(7)
C252 C251 C211 110.8(9)
C251 C252 H25D 109.5
C251 C252 H25E 109.5
H25D C252 H25E 109.5
C251 C252 H25F 109.5
H25D C252 H25F 109.5
H25E C252 H25F 109.5
C251 C253 H25G 109.5
C251 C253 H25H 109.5
H25G C253 H25H 109.5
C251 C253 H25I 109.5
H25G C253 H25I 109.5
H25H C253 H25I 109.5
C251 C254 H25J 109.5
C251 C254 H25K 109.5
H25J C254 H25K 109.5
C251 C254 H25L 109.5
H25J C254 H25L 109.5
H25K C254 H25L 109.5
C256 C255 C258 109.1(6)
C256 C255 C214 112.4(6)
C258 C255 C214 112.2(5)
C256 C255 C257 108.4(6)
C258 C255 C257 107.1(7)
C214 C255 C257 107.4(6)
C255 C256 H25M 109.5
C255 C256 H25N 109.5
H25M C256 H25N 109.5
C255 C256 H25O 109.5
H25M C256 H25O 109.5
H25N C256 H25O 109.5
C255 C257 H25P 109.5
C255 C257 H25Q 109.5
H25P C257 H25Q 109.5
C255 C257 H25R 109.5
H25P C257 H25R 109.5
H25Q C257 H25R 109.5
C255 C258 H25S 109.5
C255 C258 H25T 109.5
H25S C258 H25T 109.5
C255 C258 H25U 109.5
H25S C258 H25U 109.5
H25T C258 H25U 109.5
C262 C259 C217 112.5(5)
C262 C259 C260 108.1(5)
C217 C259 C260 109.4(4)
C262 C259 C261 109.1(5)
C217 C259 C261 108.7(4)
C260 C259 C261 109.0(5)
C259 C260 H26A 109.5
C259 C260 H26B 109.5
H26A C260 H26B 109.5
C259 C260 H26C 109.5
H26A C260 H26C 109.5
H26B C260 H26C 109.5
C259 C261 H26D 109.5
C259 C261 H26E 109.5
H26D C261 H26E 109.5
C259 C261 H26F 109.5
H26D C261 H26F 109.5
H26E C261 H26F 109.5
C259 C262 H26G 109.5
C259 C262 H26H 109.5
H26G C262 H26H 109.5
C259 C262 H26I 109.5
H26G C262 H26I 109.5
H26H C262 H26I 109.5
C320 C301 C302 122.0(4)
C320 C301 H301 119.0
C302 C301 H301 119.0
C301 C302 C303 118.8(4)
C301 C302 P1 119.0(4)
C303 C302 P1 121.4(4)
C322 C303 C302 121.5(5)
C322 C303 H303 119.2
C302 C303 H303 119.2
C305 C304 C323 123.3(5)
C305 C304 H304 118.4
C323 C304 H304 118.4
C306 C305 C304 115.9(5)
C306 C305 C343 121.9(5)
C304 C305 C343 122.0(5)
C325 C306 C305 123.7(5)
C325 C306 H306 118.1
C305 C306 H306 118.1
C308 C307 C326 121.9(4)
C308 C307 H307 119.0
C326 C307 H307 119.0
C307 C308 C309 117.7(5)
C307 C308 C347 120.4(5)
C309 C308 C347 121.6(4)
C328 C309 C308 122.7(4)
C328 C309 H309 118.7
C308 C309 H309 118.7
C329 C310 C311 122.5(5)
C329 C310 H310 118.7
C311 C310 H310 118.7
C312 C311 C310 117.0(5)
C312 C311 C351 121.7(5)
C310 C311 C351 121.2(6)
C311 C312 C331 123.5(5)
C311 C312 H312 118.2
C331 C312 H312 118.2
C332 C313 C314 122.1(6)
C332 C313 H313 118.9
C314 C313 H313 118.9
C315 C314 C313 118.5(6)
C315 C314 C355 126.0(7)
C313 C314 C355 115.2(8)
C315 C314 C655 114.8(8)
C313 C314 C655 125.0(8)
C314 C315 C334 122.4(6)
C314 C315 H315 118.8
C334 C315 H315 118.8
C317 C316 C335 123.3(5)
C317 C316 H316 118.3
C335 C316 H316 118.3
C316 C317 C318 117.3(5)
C316 C317 C359 123.5(5)
C318 C317 C359 119.2(5)
C317 C318 C319 122.0(5)
C317 C318 H318 119.0
C319 C318 H318 119.0
C318 C319 C336 119.5(5)
C318 C319 C320 121.1(5)
C336 C319 C320 119.4(4)
C301 C320 C321 118.9(4)
C301 C320 C319 121.3(4)
C321 C320 C319 119.4(4)
C320 C321 C322 119.2(4)
C320 C321 C338 119.9(4)
C322 C321 C338 120.8(4)
C303 C322 C321 119.0(4)
C303 C322 C323 121.6(4)
C321 C322 C323 119.2(4)
C304 C323 C324 119.6(4)
C304 C323 C322 121.9(4)
C324 C323 C322 118.5(4)
C325 C324 C323 117.8(4)
C325 C324 C339 120.9(4)
C323 C324 C339 121.2(4)
C306 C325 C324 119.6(4)
C306 C325 C326 121.0(4)
C324 C325 C326 119.3(4)
C307 C326 C327 119.7(4)
C307 C326 C325 121.2(4)
C327 C326 C325 118.8(4)
C326 C327 C328 118.1(4)
C326 C327 C340 121.2(4)
C328 C327 C340 120.7(4)
C309 C328 C327 119.5(4)
C309 C328 C329 121.4(4)
C327 C328 C329 118.8(4)
C310 C329 C330 120.1(4)
C310 C329 C328 120.6(5)
C330 C329 C328 119.2(4)
C329 C330 C341 121.2(4)
C329 C330 C331 118.5(4)
C341 C330 C331 120.2(5)
C312 C331 C330 118.0(5)
C312 C331 C332 122.5(5)
C330 C331 C332 119.4(5)
C313 C332 C333 119.1(6)
C313 C332 C331 121.3(5)
C333 C332 C331 119.6(5)
C332 C333 C334 119.6(5)
C332 C333 C342 120.6(5)
C334 C333 C342 119.7(5)
C315 C334 C333 118.3(5)
C315 C334 C335 122.0(5)
C333 C334 C335 119.6(4)
C316 C335 C336 118.8(5)
C316 C335 C334 121.6(5)
C336 C335 C334 119.5(5)
C335 C336 C319 118.7(4)
C335 C336 C337 120.9(5)
C319 C336 C337 120.3(4)
C342 C337 C338 120.3(4)
C342 C337 C336 119.7(4)
C338 C337 C336 120.0(4)
C337 C338 C339 120.2(4)
C337 C338 C321 120.4(4)
C339 C338 C321 119.2(4)
C338 C339 C340 119.3(4)
C338 C339 C324 120.7(4)
C340 C339 C324 120.0(4)
C341 C340 C339 119.9(4)
C341 C340 C327 120.4(4)
C339 C340 C327 119.5(4)
C340 C341 C342 120.4(4)
C340 C341 C330 119.3(4)
C342 C341 C330 120.3(4)
C337 C342 C341 119.8(4)
C337 C342 C333 120.4(4)
C341 C342 C333 119.8(4)
C305 C343 C345 108.2(6)
C305 C343 C346 112.5(5)
C345 C343 C346 108.7(7)
C305 C343 C344 110.2(6)
C345 C343 C344 109.3(6)
C346 C343 C344 107.9(6)
C343 C344 H34A 109.5
C343 C344 H34B 109.5
H34A C344 H34B 109.5
C343 C344 H34C 109.5
H34A C344 H34C 109.5
H34B C344 H34C 109.5
C343 C345 H34D 109.5
C343 C345 H34E 109.5
H34D C345 H34E 109.5
C343 C345 H34F 109.5
H34D C345 H34F 109.5
H34E C345 H34F 109.5
C343 C346 H34G 109.5
C343 C346 H34H 109.5
H34G C346 H34H 109.5
C343 C346 H34I 109.5
H34G C346 H34I 109.5
H34H C346 H34I 109.5
C350 C347 C348 107.5(5)
C350 C347 C308 110.8(5)
C348 C347 C308 112.1(5)
C350 C347 C349 109.5(6)
C348 C347 C349 109.3(5)
C308 C347 C349 107.6(5)
C347 C348 H34J 109.5
C347 C348 H34K 109.5
H34J C348 H34K 109.5
C347 C348 H34L 109.5
H34J C348 H34L 109.5
H34K C348 H34L 109.5
C347 C349 H34M 109.5
C347 C349 H34N 109.5
H34M C349 H34N 109.5
C347 C349 H34O 109.5
H34M C349 H34O 109.5
H34N C349 H34O 109.5
C347 C350 H35A 109.5
C347 C350 H35B 109.5
H35A C350 H35B 109.5
C347 C350 H35C 109.5
H35A C350 H35C 109.5
H35B C350 H35C 109.5
C353 C351 C311 113.6(8)
C654 C351 C311 113.8(9)
C353 C351 C352 115.0(8)
C311 C351 C352 110.8(6)
C654 C351 C653 114.0(8)
C311 C351 C653 114.4(7)
C353 C351 C354 113.8(8)
C311 C351 C354 104.8(6)
C352 C351 C354 97.3(8)
C654 C351 C652 108.6(10)
C311 C351 C652 106.2(6)
C653 C351 C652 98.1(7)
C351 C352 H35D 109.5
C351 C352 H35E 109.5
H35D C352 H35E 109.5
C351 C352 H35F 109.5
H35D C352 H35F 109.5
H35E C352 H35F 109.5
C351 C353 H35G 109.5
C351 C353 H35H 109.5
H35G C353 H35H 109.5
C351 C353 H35I 109.5
H35G C353 H35I 109.5
H35H C353 H35I 109.5
C351 C354 H35J 109.5
C351 C354 H35K 109.5
H35J C354 H35K 109.5
C351 C354 H35L 109.5
H35J C354 H35L 109.5
H35K C354 H35L 109.5
C358 C355 C356 112.2(11)
C358 C355 C314 110.4(11)
C356 C355 C314 118.8(10)
C358 C355 C357 109.4(11)
C356 C355 C357 109.4(11)
C314 C355 C357 95.2(12)
C355 C356 H35M 109.5
C355 C356 H35N 109.5
H35M C356 H35N 109.5
C355 C356 H35O 109.5
H35M C356 H35O 109.5
H35N C356 H35O 109.5
C355 C357 H35P 109.5
C355 C357 H35Q 109.5
H35P C357 H35Q 109.5
C355 C357 H35R 109.5
H35P C357 H35R 109.5
H35Q C357 H35R 109.5
C355 C358 H35S 109.5
C355 C358 H35T 109.5
H35S C358 H35T 109.5
C355 C358 H35U 109.5
H35S C358 H35U 109.5
H35T C358 H35U 109.5
C362 C359 C361 111.3(8)
C660 C359 C661 111.1(11)
C660 C359 C662 109.6(10)
C661 C359 C662 108.9(10)
C660 C359 C317 114.4(12)
C362 C359 C317 111.0(6)
C361 C359 C317 111.7(9)
C661 C359 C317 111.4(11)
C662 C359 C317 100.8(9)
C362 C359 C360 107.1(7)
C361 C359 C360 107.3(8)
C317 C359 C360 108.3(7)
C359 C360 H36A 109.5
C359 C360 H36B 109.5
H36A C360 H36B 109.5
C359 C360 H36C 109.5
H36A C360 H36C 109.5
H36B C360 H36C 109.5
C359 C361 H36D 109.5
C359 C361 H36E 109.5
H36D C361 H36E 109.5
C359 C361 H36F 109.5
H36D C361 H36F 109.5
H36E C361 H36F 109.5
C359 C362 H36G 109.5
C359 C362 H36H 109.5
H36G C362 H36H 109.5
C359 C362 H36I 109.5
H36G C362 H36I 109.5
H36H C362 H36I 109.5
C414 C413 C432 120.9(11)
C414 C413 H413 119.5
C432 C413 H413 119.5
C413 C414 C415 119.0(10)
C413 C414 C455 120.5(11)
C415 C414 C455 119.4(11)
C414 C415 C434 123.3(11)
C414 C415 H415 118.3
C434 C415 H415 118.3
C433 C432 C413 121.0(10)
C433 C432 C131 122.0(10)
C413 C432 C131 116.6(10)
C432 C433 C434 119.6(9)
C432 C433 C142 119.6(11)
C434 C433 C142 120.5(11)
C433 C434 C135 120.4(11)
C433 C434 C415 116.1(10)
C135 C434 C415 122.9(11)
C456 C455 C458 108.2(10)
C456 C455 C414 101.3(12)
C458 C455 C414 118.0(13)
C456 C455 C457 107.7(10)
C458 C455 C457 106.1(10)
C414 C455 C457 114.9(10)
C455 C456 H45D 109.5
C455 C456 H45E 109.5
H45D C456 H45E 109.5
C455 C456 H45F 109.5
H45D C456 H45F 109.5
H45E C456 H45F 109.5
C455 C457 H45A 109.5
C455 C457 H45B 109.5
H45A C457 H45B 109.5
C455 C457 H45C 109.5
H45A C457 H45C 109.5
H45B C457 H45C 109.5
C455 C458 H45G 109.5
C455 C458 H45H 109.5
H45G C458 H45H 109.5
C455 C458 H45I 109.5
H45G C458 H45I 109.5
H45H C458 H45I 109.5
C351 C652 H65A 109.5
C351 C652 H65B 109.5
H65A C652 H65B 109.5
C351 C652 H65C 109.5
H65A C652 H65C 109.5
H65B C652 H65C 109.5
C351 C653 H65D 109.5
C351 C653 H65E 109.5
H65D C653 H65E 109.5
C351 C653 H65F 109.5
H65D C653 H65F 109.5
H65E C653 H65F 109.5
C351 C654 H65G 109.5
C351 C654 H65H 109.5
H65G C654 H65H 109.5
C351 C654 H65I 109.5
H65G C654 H65I 109.5
H65H C654 H65I 109.5
C657 C655 C658 110.5(11)
C657 C655 C656 110.6(11)
C658 C655 C656 108.9(11)
C657 C655 C314 110.1(13)
C658 C655 C314 117.4(12)
C656 C655 C314 98.6(13)
C655 C656 H65P 109.5
C655 C656 H65Q 109.5
H65P C656 H65Q 109.5
C655 C656 H65R 109.5
H65P C656 H65R 109.5
H65Q C656 H65R 109.5
C655 C657 H65M 109.5
C655 C657 H65N 109.5
H65M C657 H65N 109.5
C655 C657 H65O 109.5
H65M C657 H65O 109.5
H65N C657 H65O 109.5
C655 C658 H65J 109.5
C655 C658 H65K 109.5
H65J C658 H65K 109.5
C655 C658 H65L 109.5
H65J C658 H65L 109.5
H65K C658 H65L 109.5
C359 C660 H66A 109.5
C359 C660 H66B 109.5
H66A C660 H66B 109.5
C359 C660 H66C 109.5
H66A C660 H66C 109.5
H66B C660 H66C 109.5
C359 C661 H66D 109.5
C359 C661 H66E 109.5
H66D C661 H66E 109.5
C359 C661 H66F 109.5
H66D C661 H66F 109.5
H66E C661 H66F 109.5
C359 C662 H66G 109.5
C359 C662 H66H 109.5
H66G C662 H66H 109.5
C359 C662 H66I 109.5
H66G C662 H66I 109.5
H66H C662 H66I 109.5

loop_
_geom_bond_atom_site_label_1
_geom_bond_atom_site_label_2
_geom_bond_distance
P1 O1 1.495(4)
P1 C302 1.789(5)
P1 C202 1.795(5)
P1 C102 1.801(6)
C101 C102 1.384(6)
C101 C120 1.395(7)
C101 H101 0.9500
C102 C103 1.392(7)
C103 C122 1.380(7)
C103 H103 0.9500
C104 C105 1.386(7)
C104 C123 1.402(6)
C104 H104 0.9500
C105 C106 1.390(8)
C105 C143 1.557(7)
C106 C125 1.389(6)
C106 H106 0.9500
C107 C126 1.374(7)
C107 C108 1.394(7)
C107 H107 0.9500
C108 C109 1.400(6)
C108 C147 1.528(7)
C109 C128 1.388(7)
C109 H109 0.9500
C110 C111 1.399(7)
C110 C129 1.421(7)
C110 H110 0.9500
C111 C112 1.386(8)
C111 C151 1.522(9)
C112 C131 1.383(8)
C112 H112 0.9500
C113 C114 1.332(14)
C113 C132 1.415(12)
C113 H113 0.9500
C114 C115 1.361(14)
C114 C155 1.532(17)
C115 C134 1.434(12)
C115 H115 0.9500
C116 C117 1.371(8)
C116 C135 1.406(8)
C116 H116 0.9500
C117 C118 1.384(7)
C117 C159 1.534(7)
C118 C119 1.408(7)
C118 H118 0.9500
C119 C136 1.384(7)
C119 C120 1.468(6)
C120 C121 1.411(6)
C121 C122 1.415(6)
C121 C138 1.450(7)
C122 C123 1.483(6)
C123 C124 1.405(7)
C124 C125 1.419(7)
C124 C139 1.452(6)
C125 C126 1.472(7)
C126 C127 1.427(6)
C127 C128 1.413(7)
C127 C140 1.442(6)
C128 C129 1.471(6)
C129 C130 1.413(7)
C130 C131 1.420(7)
C130 C141 1.440(7)
C131 C432 1.480(12)
C131 C132 1.504(12)
C132 C133 1.402(13)
C133 C134 1.429(12)
C133 C142 1.466(11)
C134 C135 1.470(12)
C135 C136 1.431(7)
C135 C434 1.442(12)
C136 C137 1.464(6)
C137 C142 1.396(7)
C137 C138 1.430(6)
C138 C139 1.412(6)
C139 C140 1.407(7)
C140 C141 1.421(6)
C141 C142 1.421(6)
C142 C433 1.427(11)
C143 C145 1.486(10)
C143 C144 1.554(10)
C143 C146 1.555(9)
C144 H14X 0.9800
C144 H14Y 0.9800
C144 H14Z 0.9800
C145 H14U 0.9800
C145 H14W 0.9800
C145 H14V 0.9800
C146 H14G 0.9800
C146 H14H 0.9800
C146 H14I 0.9800
C147 C148 1.525(7)
C147 C149 1.539(8)
C147 C150 1.548(7)
C148 H14A 0.9800
C148 H14B 0.9800
C148 H14C 0.9800
C149 H14D 0.9800
C149 H14E 0.9800
C149 H14F 0.9800
C150 H15A 0.9800
C150 H15B 0.9800
C150 H15C 0.9800
C151 C152 1.487(9)
C151 C154 1.554(7)
C151 C153 1.576(9)
C152 H15D 0.9800
C152 H15E 0.9800
C152 H15F 0.9800
C153 H15G 0.9800
C153 H15H 0.9800
C153 H15I 0.9800
C154 H15J 0.9800
C154 H15K 0.9800
C154 H15L 0.9800
C155 C156 1.510(15)
C155 C157 1.516(15)
C155 C158 1.536(15)
C156 H15P 0.9800
C156 H15Q 0.9800
C156 H15R 0.9800
C157 H15S 0.9800
C157 H15T 0.9800
C157 H15U 0.9800
C158 H15M 0.9800
C158 H15N 0.9800
C158 H15O 0.9800
C159 C160 1.459(10)
C159 C162 1.466(11)
C159 C161 1.504(11)
C160 H16A 0.9800
C160 H16B 0.9800
C160 H16C 0.9800
C161 H16D 0.9800
C161 H16E 0.9800
C161 H16F 0.9800
C162 H16G 0.9800
C162 H16H 0.9800
C162 H16I 0.9800
C201 C202 1.377(7)
C201 C220 1.397(6)
C201 H201 0.9500
C202 C203 1.379(7)
C203 C222 1.389(7)
C203 H203 0.9500
C204 C223 1.372(9)
C204 C205 1.411(9)
C204 H204 0.9500
C205 C206 1.388(10)
C205 C243 1.532(11)
C206 C225 1.389(10)
C206 H206 0.9500
C207 C208 1.399(10)
C207 C226 1.413(8)
C207 H207 0.9500
C208 C209 1.381(10)
C208 C247 1.531(8)
C209 C228 1.405(9)
C209 H209 0.9500
C210 C229 1.375(10)
C210 C211 1.412(12)
C210 H210 0.9500
C211 C212 1.389(11)
C211 C251 1.531(11)
C212 C231 1.379(9)
C212 H212 0.9500
C213 C232 1.381(9)
C213 C214 1.392(10)
C213 H213 0.9500
C214 C215 1.391(8)
C214 C255 1.529(9)
C215 C234 1.406(8)
C215 H215 0.9500
C216 C235 1.380(7)
C216 C217 1.396(7)
C216 H216 0.9500
C217 C218 1.382(7)
C217 C259 1.530(7)
C218 C219 1.394(7)
C218 H218 0.9500
C219 C236 1.416(7)
C219 C220 1.471(7)
C220 C221 1.407(7)
C221 C222 1.422(8)
C221 C238 1.447(7)
C222 C223 1.460(8)
C223 C224 1.422(9)
C224 C225 1.406(8)
C224 C239 1.455(8)
C225 C226 1.470(10)
C226 C227 1.397(9)
C227 C228 1.419(9)
C227 C240 1.434(7)
C228 C229 1.448(10)
C229 C230 1.394(9)
C230 C231 1.442(10)
C230 C241 1.445(8)
C231 C232 1.452(9)
C232 C233 1.418(8)
C233 C234 1.406(8)
C233 C242 1.456(8)
C234 C235 1.479(7)
C235 C236 1.407(7)
C236 C237 1.442(7)
C237 C238 1.413(7)
C237 C242 1.423(7)
C238 C239 1.419(7)
C239 C240 1.422(8)
C240 C241 1.412(9)
C241 C242 1.392(8)
C243 C245 1.514(12)
C243 C244 1.517(13)
C243 C246 1.538(12)
C244 H24A 0.9800
C244 H24B 0.9800
C244 H24C 0.9800
C245 H24D 0.9800
C245 H24E 0.9800
C245 H24F 0.9800
C246 H24G 0.9800
C246 H24H 0.9800
C246 H24I 0.9800
C247 C248 1.536(9)
C247 C250 1.552(10)
C247 C249 1.559(8)
C248 H24J 0.9800
C248 H24K 0.9800
C248 H24L 0.9800
C249 H24M 0.9800
C249 H24N 0.9800
C249 H24O 0.9800
C250 H25A 0.9800
C250 H25B 0.9800
C250 H25C 0.9800
C251 C253 1.446(12)
C251 C254 1.447(11)
C251 C252 1.495(11)
C252 H25D 0.9800
C252 H25E 0.9800
C252 H25F 0.9800
C253 H25G 0.9800
C253 H25H 0.9800
C253 H25I 0.9800
C254 H25J 0.9800
C254 H25K 0.9800
C254 H25L 0.9800
C255 C256 1.475(9)
C255 C258 1.528(10)
C255 C257 1.559(10)
C256 H25M 0.9800
C256 H25N 0.9800
C256 H25O 0.9800
C257 H25P 0.9800
C257 H25Q 0.9800
C257 H25R 0.9800
C258 H25S 0.9800
C258 H25T 0.9800
C258 H25U 0.9800
C259 C262 1.528(8)
C259 C260 1.538(8)
C259 C261 1.544(7)
C260 H26A 0.9800
C260 H26B 0.9800
C260 H26C 0.9800
C261 H26D 0.9800
C261 H26E 0.9800
C261 H26F 0.9800
C262 H26G 0.9800
C262 H26H 0.9800
C262 H26I 0.9800
C301 C320 1.386(7)
C301 C302 1.393(7)
C301 H301 0.9500
C302 C303 1.404(7)
C303 C322 1.387(6)
C303 H303 0.9500
C304 C305 1.387(8)
C304 C323 1.387(7)
C304 H304 0.9500
C305 C306 1.386(7)
C305 C343 1.516(8)
C306 C325 1.380(6)
C306 H306 0.9500
C307 C308 1.386(7)
C307 C326 1.391(7)
C307 H307 0.9500
C308 C309 1.387(7)
C308 C347 1.533(8)
C309 C328 1.380(7)
C309 H309 0.9500
C310 C329 1.388(7)
C310 C311 1.393(8)
C310 H310 0.9500
C311 C312 1.383(9)
C311 C351 1.510(8)
C312 C331 1.410(8)
C312 H312 0.9500
C313 C332 1.391(8)
C313 C314 1.396(10)
C313 H313 0.9500
C314 C315 1.385(10)
C314 C355 1.545(17)
C314 C655 1.614(19)
C315 C334 1.403(7)
C315 H315 0.9500
C316 C317 1.375(8)
C316 C335 1.398(8)
C316 H316 0.9500
C317 C318 1.393(8)
C317 C359 1.537(8)
C318 C319 1.395(7)
C318 H318 0.9500
C319 C336 1.419(7)
C319 C320 1.460(7)
C320 C321 1.428(7)
C321 C322 1.430(6)
C321 C338 1.434(6)
C322 C323 1.477(7)
C323 C324 1.416(6)
C324 C325 1.411(7)
C324 C339 1.427(6)
C325 C326 1.468(6)
C326 C327 1.416(6)
C327 C328 1.418(6)
C327 C340 1.431(7)
C328 C329 1.460(6)
C329 C330 1.415(7)
C330 C341 1.429(7)
C330 C331 1.430(7)
C331 C332 1.453(8)
C332 C333 1.419(8)
C333 C334 1.431(8)
C333 C342 1.432(6)
C334 C335 1.436(8)
C335 C336 1.404(7)
C336 C337 1.437(7)
C337 C342 1.402(7)
C337 C338 1.417(6)
C338 C339 1.425(6)
C339 C340 1.425(6)
C340 C341 1.411(6)
C341 C342 1.425(7)
C343 C345 1.532(12)
C343 C346 1.536(9)
C343 C344 1.545(10)
C344 H34A 0.9800
C344 H34B 0.9800
C344 H34C 0.9800
C345 H34D 0.9800
C345 H34E 0.9800
C345 H34F 0.9800
C346 H34G 0.9800
C346 H34H 0.9800
C346 H34I 0.9800
C347 C350 1.511(9)
C347 C348 1.515(7)
C347 C349 1.549(9)
C348 H34J 0.9800
C348 H34K 0.9800
C348 H34L 0.9800
C349 H34M 0.9800
C349 H34N 0.9800
C349 H34O 0.9800
C350 H35A 0.9800
C350 H35B 0.9800
C350 H35C 0.9800
C351 C353 1.428(11)
C351 C654 1.442(11)
C351 C352 1.589(10)
C351 C653 1.594(11)
C351 C354 1.610(10)
C351 C652 1.665(11)
C352 H35D 0.9800
C352 H35E 0.9800
C352 H35F 0.9800
C353 H35G 0.9800
C353 H35H 0.9800
C353 H35I 0.9800
C354 H35J 0.9800
C354 H35K 0.9800
C354 H35L 0.9800
C355 C358 1.514(13)
C355 C356 1.520(13)
C355 C357 1.553(14)
C356 H35M 0.9800
C356 H35N 0.9800
C356 H35O 0.9800
C357 H35P 0.9800
C357 H35Q 0.9800
C357 H35R 0.9800
C358 H35S 0.9800
C358 H35T 0.9800
C358 H35U 0.9800
C359 C660 1.496(13)
C359 C362 1.502(9)
C359 C361 1.512(11)
C359 C661 1.515(12)
C359 C662 1.527(13)
C359 C360 1.554(11)
C360 H36A 0.9800
C360 H36B 0.9800
C360 H36C 0.9800
C361 H36D 0.9800
C361 H36E 0.9800
C361 H36F 0.9800
C362 H36G 0.9800
C362 H36H 0.9800
C362 H36I 0.9800
C413 C414 1.343(14)
C413 C432 1.417(12)
C413 H413 0.9500
C414 C415 1.370(14)
C414 C455 1.556(15)
C415 C434 1.449(13)
C415 H415 0.9500
C432 C433 1.391(13)
C433 C434 1.407(12)
C455 C456 1.522(15)
C455 C458 1.548(14)
C455 C457 1.557(14)
C456 H45D 0.9800
C456 H45E 0.9800
C456 H45F 0.9800
C457 H45A 0.9800
C457 H45B 0.9800
C457 H45C 0.9800
C458 H45G 0.9800
C458 H45H 0.9800
C458 H45I 0.9800
C652 H65A 0.9800
C652 H65B 0.9800
C652 H65C 0.9800
C653 H65D 0.9800
C653 H65E 0.9800
C653 H65F 0.9800
C654 H65G 0.9800
C654 H65H 0.9800
C654 H65I 0.9800
C655 C657 1.527(14)
C655 C658 1.530(13)
C655 C656 1.541(14)
C656 H65P 0.9800
C656 H65Q 0.9800
C656 H65R 0.9800
C657 H65M 0.9800
C657 H65N 0.9800
C657 H65O 0.9800
C658 H65J 0.9800
C658 H65K 0.9800
C658 H65L 0.9800
C660 H66A 0.9800
C660 H66B 0.9800
C660 H66C 0.9800
C661 H66D 0.9800
C661 H66E 0.9800
C661 H66F 0.9800
C662 H66G 0.9800
C662 H66H 0.9800
C662 H66I 0.9800

loop_
_geom_torsion_atom_site_label_1
_geom_torsion_atom_site_label_2
_geom_torsion_atom_site_label_3
_geom_torsion_atom_site_label_4
_geom_torsion
C120 C101 C102 C103 0.5(8)
C120 C101 C102 P1 177.7(4)
O1 P1 C102 C101 37.1(5)
C302 P1 C102 C101 159.8(4)
C202 P1 C102 C101 -88.0(4)
O1 P1 C102 C103 -145.7(4)
C302 P1 C102 C103 -23.1(5)
C202 P1 C102 C103 89.2(5)
C101 C102 C103 C122 -0.1(8)
P1 C102 C103 C122 -177.2(4)
C123 C104 C105 C106 0.3(9)
C123 C104 C105 C143 178.6(6)
C104 C105 C106 C125 2.6(10)
C143 C105 C106 C125 -175.7(6)
C126 C107 C108 C109 -2.5(7)
C126 C107 C108 C147 173.4(5)
C107 C108 C109 C128 3.1(7)
C147 C108 C109 C128 -172.7(4)
C129 C110 C111 C112 -3.4(7)
C129 C110 C111 C151 174.0(5)
C110 C111 C112 C131 3.1(8)
C151 C111 C112 C131 -174.4(5)
C132 C113 C114 C115 1.9(16)
C132 C113 C114 C155 169.4(17)
C113 C114 C115 C134 -4.0(15)
C155 C114 C115 C134 -173.1(15)
C135 C116 C117 C118 0.3(8)
C135 C116 C117 C159 -177.8(5)
C116 C117 C118 C119 1.1(8)
C159 C117 C118 C119 179.2(5)
C117 C118 C119 C136 -2.5(8)
C117 C118 C119 C120 174.6(5)
C102 C101 C120 C121 -0.3(7)
C102 C101 C120 C119 -177.0(5)
C136 C119 C120 C101 174.8(5)
C118 C119 C120 C101 -2.3(7)
C136 C119 C120 C121 -1.9(7)
C118 C119 C120 C121 -179.0(5)
C101 C120 C121 C122 -0.2(7)
C119 C120 C121 C122 176.6(4)
C101 C120 C121 C138 -179.4(4)
C119 C120 C121 C138 -2.7(7)
C102 C103 C122 C121 -0.4(8)
C102 C103 C122 C123 -179.2(5)
C120 C121 C122 C103 0.5(7)
C138 C121 C122 C103 179.8(4)
C120 C121 C122 C123 179.3(4)
C138 C121 C122 C123 -1.4(7)
C105 C104 C123 C124 -1.6(9)
C105 C104 C123 C122 177.4(5)
C103 C122 C123 C104 -2.9(8)
C121 C122 C123 C104 178.3(5)
C103 C122 C123 C124 176.1(5)
C121 C122 C123 C124 -2.7(7)
C104 C123 C124 C125 0.3(8)
C122 C123 C124 C125 -178.7(5)
C104 C123 C124 C139 -176.8(5)
C122 C123 C124 C139 4.2(7)
C105 C106 C125 C124 -3.9(9)
C105 C106 C125 C126 175.5(5)
C123 C124 C125 C106 2.4(8)
C139 C124 C125 C106 179.4(5)
C123 C124 C125 C126 -177.0(5)
C139 C124 C125 C126 0.0(7)
C108 C107 C126 C127 0.3(8)
C108 C107 C126 C125 -174.5(5)
C106 C125 C126 C107 -4.0(8)
C124 C125 C126 C107 175.4(5)
C106 C125 C126 C127 -178.9(5)
C124 C125 C126 C127 0.5(7)
C107 C126 C127 C128 1.3(7)
C125 C126 C127 C128 176.3(4)
C107 C126 C127 C140 -175.5(4)
C125 C126 C127 C140 -0.6(7)
C108 C109 C128 C127 -1.5(7)
C108 C109 C128 C129 175.8(4)
C126 C127 C128 C109 -0.7(6)
C140 C127 C128 C109 176.0(4)
C126 C127 C128 C129 -178.1(4)
C140 C127 C128 C129 -1.3(6)
C111 C110 C129 C130 3.5(7)
C111 C110 C129 C128 -173.6(4)
C109 C128 C129 C130 -175.1(4)
C127 C128 C129 C130 2.3(6)
C109 C128 C129 C110 2.0(7)
C127 C128 C129 C110 179.3(4)
C110 C129 C130 C131 -2.9(7)
C128 C129 C130 C131 174.2(4)
C110 C129 C130 C141 -179.1(4)
C128 C129 C130 C141 -2.0(7)
C111 C112 C131 C130 -2.8(9)
C111 C112 C131 C432 -173.6(9)
C111 C112 C131 C132 167.4(9)
C129 C130 C131 C112 2.6(8)
C141 C130 C131 C112 178.7(5)
C129 C130 C131 C432 174.0(8)
C141 C130 C131 C432 -9.8(10)
C129 C130 C131 C132 -167.6(9)
C141 C130 C131 C132 8.5(11)
C114 C113 C132 C133 -2(2)
C114 C113 C132 C131 174.2(13)
C112 C131 C132 C133 177.1(14)
C130 C131 C132 C133 -13(2)
C112 C131 C132 C113 1.0(19)
C130 C131 C132 C113 171.2(12)
C113 C132 C133 C134 4(3)
C131 C132 C133 C134 -172.9(16)
C113 C132 C133 C142 -176.5(15)
C131 C132 C133 C142 7(3)
C132 C133 C134 C115 -5(3)
C142 C133 C134 C115 174.8(14)
C132 C133 C134 C135 173.6(17)
C142 C133 C134 C135 -6(3)
C114 C115 C134 C133 6(2)
C114 C115 C134 C135 -173.2(12)
C117 C116 C135 C136 -0.2(8)
C117 C116 C135 C434 169.1(11)
C117 C116 C135 C134 -172.4(9)
C133 C134 C135 C116 -174.6(14)
C115 C134 C135 C116 4.2(19)
C133 C134 C135 C136 13(2)
C115 C134 C135 C136 -167.8(11)
C118 C119 C136 C135 2.5(7)
C120 C119 C136 C135 -174.6(4)
C118 C119 C136 C137 -177.5(4)
C120 C119 C136 C137 5.3(7)
C116 C135 C136 C119 -1.2(7)
C434 C135 C136 C119 -170.8(10)
C134 C135 C136 C119 171.2(9)
C116 C135 C136 C137 178.9(4)
C434 C135 C136 C137 9.2(11)
C134 C135 C136 C137 -8.8(10)
C119 C136 C137 C142 177.3(4)
C135 C136 C137 C142 -2.7(7)
C119 C136 C137 C138 -4.1(7)
C135 C136 C137 C138 175.9(4)
C142 C137 C138 C139 -1.4(6)
C136 C137 C138 C139 -180.0(4)
C142 C137 C138 C121 178.0(4)
C136 C137 C138 C121 -0.6(6)
C120 C121 C138 C139 -176.7(4)
C122 C121 C138 C139 4.0(7)
C120 C121 C138 C137 3.9(7)
C122 C121 C138 C137 -175.4(4)
C137 C138 C139 C140 -1.3(6)
C121 C138 C139 C140 179.4(4)
C137 C138 C139 C124 176.9(4)
C121 C138 C139 C124 -2.4(7)
C123 C124 C139 C140 176.5(4)
C125 C124 C139 C140 -0.5(7)
C123 C124 C139 C138 -1.7(7)
C125 C124 C139 C138 -178.7(4)
C138 C139 C140 C141 2.0(6)
C124 C139 C140 C141 -176.2(4)
C138 C139 C140 C127 178.7(4)
C124 C139 C140 C127 0.5(6)
C128 C127 C140 C139 -176.7(4)
C126 C127 C140 C139 0.0(6)
C128 C127 C140 C141 0.1(6)
C126 C127 C140 C141 176.8(4)
C139 C140 C141 C142 -0.1(6)
C127 C140 C141 C142 -176.9(4)
C139 C140 C141 C130 177.1(4)
C127 C140 C141 C130 0.3(6)
C129 C130 C141 C140 0.7(7)
C131 C130 C141 C140 -175.3(4)
C129 C130 C141 C142 177.8(4)
C131 C130 C141 C142 1.8(7)
C138 C137 C142 C141 3.3(7)
C136 C137 C142 C141 -178.2(4)
C138 C137 C142 C433 176.6(12)
C136 C137 C142 C433 -4.9(13)
C138 C137 C142 C133 -168.8(12)
C136 C137 C142 C133 9.8(13)
C140 C141 C142 C137 -2.6(6)
C130 C141 C142 C137 -179.7(4)
C140 C141 C142 C433 -175.8(12)
C130 C141 C142 C433 7.0(13)
C140 C141 C142 C133 169.7(11)
C130 C141 C142 C133 -7.5(12)
C132 C133 C142 C137 174.9(16)
C134 C133 C142 C137 -5(2)
C132 C133 C142 C141 3(3)
C134 C133 C142 C141 -177.2(14)
C104 C105 C143 C145 -55.5(9)
C106 C105 C143 C145 122.8(7)
C104 C105 C143 C144 65.4(8)
C106 C105 C143 C144 -116.3(7)
C104 C105 C143 C146 -177.8(7)
C106 C105 C143 C146 0.6(10)
C107 C108 C147 C148 38.8(6)
C109 C108 C147 C148 -145.6(5)
C107 C108 C147 C149 -79.8(6)
C109 C108 C147 C149 95.8(5)
C107 C108 C147 C150 160.7(5)
C109 C108 C147 C150 -23.7(6)
C112 C111 C151 C152 -170.8(5)
C110 C111 C151 C152 11.8(8)
C112 C111 C151 C154 -48.4(7)
C110 C111 C151 C154 134.3(5)
C112 C111 C151 C153 67.0(7)
C110 C111 C151 C153 -110.4(6)
C113 C114 C155 C156 76.7(17)
C115 C114 C155 C156 -115.3(13)
C113 C114 C155 C157 -42.1(19)
C115 C114 C155 C157 125.9(12)
C113 C114 C155 C158 -163.8(14)
C115 C114 C155 C158 4.2(18)
C116 C117 C159 C160 65.3(10)
C118 C117 C159 C160 -112.6(8)
C116 C117 C159 C162 -161.9(7)
C118 C117 C159 C162 20.1(10)
C116 C117 C159 C161 -48.8(8)
C118 C117 C159 C161 133.2(7)
C220 C201 C202 C203 -3.4(7)
C220 C201 C202 P1 165.3(3)
O1 P1 C202 C201 38.0(4)
C302 P1 C202 C201 -85.5(4)
C102 P1 C202 C201 163.0(4)
O1 P1 C202 C203 -153.4(4)
C302 P1 C202 C203 83.2(5)
C102 P1 C202 C203 -28.4(5)
C201 C202 C203 C222 4.7(7)
P1 C202 C203 C222 -163.8(4)
C223 C204 C205 C206 -1.9(10)
C223 C204 C205 C243 171.4(6)
C204 C205 C206 C225 2.8(10)
C243 C205 C206 C225 -170.2(6)
C226 C207 C208 C209 -2.9(8)
C226 C207 C208 C247 171.0(5)
C207 C208 C209 C228 1.9(9)
C247 C208 C209 C228 -172.0(5)
C229 C210 C211 C212 -0.6(11)
C229 C210 C211 C251 175.4(7)
C210 C211 C212 C231 -1.9(12)
C251 C211 C212 C231 -177.9(7)
C232 C213 C214 C215 -1.9(10)
C232 C213 C214 C255 178.2(6)
C213 C214 C215 C234 1.8(9)
C255 C214 C215 C234 -178.3(5)
C235 C216 C217 C218 1.1(7)
C235 C216 C217 C259 -179.1(4)
C216 C217 C218 C219 0.3(6)
C259 C217 C218 C219 -179.5(4)
C217 C218 C219 C236 -3.1(6)
C217 C218 C219 C220 173.6(4)
C202 C201 C220 C221 -3.7(6)
C202 C201 C220 C219 -175.5(4)
C218 C219 C220 C201 -14.6(6)
C236 C219 C220 C201 162.1(4)
C218 C219 C220 C221 173.6(4)
C236 C219 C220 C221 -9.8(6)
C201 C220 C221 C222 9.5(6)
C219 C220 C221 C222 -178.6(4)
C201 C220 C221 C238 -165.9(4)
C219 C220 C221 C238 6.1(6)
C202 C203 C222 C221 1.2(7)
C202 C203 C222 C223 175.0(5)
C220 C221 C222 C203 -8.2(7)
C238 C221 C222 C203 167.2(4)
C220 C221 C222 C223 177.9(4)
C238 C221 C222 C223 -6.7(7)
C205 C204 C223 C224 1.7(9)
C205 C204 C223 C222 -174.4(6)
C203 C222 C223 C204 9.9(8)
C221 C222 C223 C204 -176.4(5)
C203 C222 C223 C224 -166.3(5)
C221 C222 C223 C224 7.4(7)
C204 C223 C224 C225 -2.3(8)
C222 C223 C224 C225 174.0(5)
C204 C223 C224 C239 -178.6(5)
C222 C223 C224 C239 -2.3(7)
C205 C206 C225 C224 -3.4(9)
C205 C206 C225 C226 171.6(6)
C223 C224 C225 C206 3.1(8)
C239 C224 C225 C206 179.4(5)
C223 C224 C225 C226 -172.1(5)
C239 C224 C225 C226 4.2(7)
C208 C207 C226 C227 0.1(8)
C208 C207 C226 C225 -174.8(5)
C206 C225 C226 C227 -178.6(5)
C224 C225 C226 C227 -3.6(7)
C206 C225 C226 C207 -3.6(8)
C224 C225 C226 C207 171.4(5)
C207 C226 C227 C228 3.8(7)
C225 C226 C227 C228 178.6(5)
C207 C226 C227 C240 -174.1(5)
C225 C226 C227 C240 0.7(7)
C208 C209 C228 C227 2.0(9)
C208 C209 C228 C229 177.6(5)
C226 C227 C228 C209 -4.7(8)
C240 C227 C228 C209 173.2(5)
C226 C227 C228 C229 179.6(5)
C240 C227 C228 C229 -2.5(8)
C211 C210 C229 C230 3.9(11)
C211 C210 C229 C228 -175.7(6)
C209 C228 C229 C210 8.5(9)
C227 C228 C229 C210 -175.9(6)
C209 C228 C229 C230 -171.1(5)
C227 C228 C229 C230 4.4(8)
C210 C229 C230 C231 -4.6(9)
C228 C229 C230 C231 175.0(5)
C210 C229 C230 C241 177.0(6)
C228 C229 C230 C241 -3.4(9)
C211 C212 C231 C230 1.2(11)
C211 C212 C231 C232 -177.1(7)
C229 C230 C231 C212 2.0(9)
C241 C230 C231 C212 -179.5(6)
C229 C230 C231 C232 -179.6(5)
C241 C230 C231 C232 -1.1(8)
C214 C213 C232 C233 0.9(10)
C214 C213 C232 C231 -179.6(6)
C212 C231 C232 C213 -2.0(10)
C230 C231 C232 C213 179.7(6)
C212 C231 C232 C233 177.5(6)
C230 C231 C232 C233 -0.8(9)
C213 C232 C233 C234 0.3(8)
C231 C232 C233 C234 -179.3(5)
C213 C232 C233 C242 -177.9(5)
C231 C232 C233 C242 2.6(8)
C214 C215 C234 C233 -0.8(8)
C214 C215 C234 C235 176.5(5)
C232 C233 C234 C215 -0.3(7)
C242 C233 C234 C215 177.9(5)
C232 C233 C234 C235 -177.7(5)
C242 C233 C234 C235 0.5(7)
C217 C216 C235 C236 0.4(6)
C217 C216 C235 C234 -177.9(4)
C215 C234 C235 C216 2.6(7)
C233 C234 C235 C216 179.9(4)
C215 C234 C235 C236 -175.7(4)
C233 C234 C235 C236 1.6(7)
C216 C235 C236 C219 -3.3(6)
C234 C235 C236 C219 175.0(4)
C216 C235 C236 C237 179.0(4)
C234 C235 C236 C237 -2.6(6)
C218 C219 C236 C235 4.5(6)
C220 C219 C236 C235 -172.2(4)
C218 C219 C236 C237 -177.7(4)
C220 C219 C236 C237 5.5(6)
C235 C236 C237 C238 -179.9(4)
C219 C236 C237 C238 2.4(6)
C235 C236 C237 C242 1.5(6)
C219 C236 C237 C242 -176.2(4)
C242 C237 C238 C239 -1.8(6)
C236 C237 C238 C239 179.7(4)
C242 C237 C238 C221 172.4(4)
C236 C237 C238 C221 -6.2(6)
C220 C221 C238 C237 1.8(6)
C222 C221 C238 C237 -173.5(4)
C220 C221 C238 C239 176.0(4)
C222 C221 C238 C239 0.7(7)
C237 C238 C239 C240 0.8(6)
C221 C238 C239 C240 -173.4(4)
C237 C238 C239 C224 178.6(4)
C221 C238 C239 C224 4.4(6)
C225 C224 C239 C238 -179.9(4)
C223 C224 C239 C238 -3.6(7)
C225 C224 C239 C240 -2.1(7)
C223 C224 C239 C240 174.2(5)
C238 C239 C240 C241 1.0(7)
C224 C239 C240 C241 -176.8(4)
C238 C239 C240 C227 177.1(4)
C224 C239 C240 C227 -0.7(7)
C226 C227 C240 C241 177.5(4)
C228 C227 C240 C241 -0.4(7)
C226 C227 C240 C239 1.4(7)
C228 C227 C240 C239 -176.5(5)
C239 C240 C241 C242 -1.8(7)
C227 C240 C241 C242 -177.8(4)
C239 C240 C241 C230 177.5(4)
C227 C240 C241 C230 1.5(7)
C229 C230 C241 C242 179.7(5)
C231 C230 C241 C242 1.3(8)
C229 C230 C241 C240 0.4(8)
C231 C230 C241 C240 -178.0(5)
C240 C241 C242 C237 0.8(7)
C230 C241 C242 C237 -178.5(4)
C240 C241 C242 C233 179.7(4)
C230 C241 C242 C233 0.5(7)
C238 C237 C242 C241 0.9(7)
C236 C237 C242 C241 179.6(4)
C238 C237 C242 C233 -178.0(4)
C236 C237 C242 C233 0.6(6)
C234 C233 C242 C241 179.5(5)
C232 C233 C242 C241 -2.4(7)
C234 C233 C242 C237 -1.6(7)
C232 C233 C242 C237 176.5(5)
C206 C205 C243 C245 105.8(10)
C204 C205 C243 C245 -67.0(10)
C206 C205 C243 C244 -133.3(8)
C204 C205 C243 C244 53.8(10)
C206 C205 C243 C246 -14.6(11)
C204 C205 C243 C246 172.5(7)
C209 C208 C247 C248 -159.2(6)
C207 C208 C247 C248 27.0(8)
C209 C208 C247 C250 -37.2(8)
C207 C208 C247 C250 149.1(6)
C209 C208 C247 C249 80.9(8)
C207 C208 C247 C249 -92.9(8)
C212 C211 C251 C253 79.3(10)
C210 C211 C251 C253 -96.6(11)
C212 C211 C251 C254 -43.2(12)
C210 C211 C251 C254 140.9(10)
C212 C211 C251 C252 -164.2(8)
C210 C211 C251 C252 19.9(11)
C215 C214 C255 C256 -129.4(7)
C213 C214 C255 C256 50.4(8)
C215 C214 C255 C258 -6.0(9)
C213 C214 C255 C258 173.8(6)
C215 C214 C255 C257 111.5(7)
C213 C214 C255 C257 -68.7(8)
C218 C217 C259 C262 -3.8(7)
C216 C217 C259 C262 176.4(5)
C218 C217 C259 C260 -124.0(5)
C216 C217 C259 C260 56.3(6)
C218 C217 C259 C261 117.1(5)
C216 C217 C259 C261 -62.6(6)
C320 C301 C302 C303 -3.3(8)
C320 C301 C302 P1 166.9(4)
O1 P1 C302 C301 35.3(5)
C202 P1 C302 C301 159.4(4)
C102 P1 C302 C301 -87.8(5)
O1 P1 C302 C303 -154.8(4)
C202 P1 C302 C303 -30.7(5)
C102 P1 C302 C303 82.1(5)
C301 C302 C303 C322 3.5(8)
P1 C302 C303 C322 -166.4(4)
C323 C304 C305 C306 0.0(10)
C323 C304 C305 C343 174.6(7)
C304 C305 C306 C325 1.3(10)
C343 C305 C306 C325 -173.4(6)
C326 C307 C308 C309 -2.5(7)
C326 C307 C308 C347 171.4(5)
C307 C308 C309 C328 3.6(8)
C347 C308 C309 C328 -170.3(5)
C329 C310 C311 C312 -2.5(10)
C329 C310 C311 C351 176.3(6)
C310 C311 C312 C331 -1.4(11)
C351 C311 C312 C331 179.8(7)
C332 C313 C314 C315 -3.0(14)
C332 C313 C314 C355 -176.6(9)
C332 C313 C314 C655 161.3(10)
C313 C314 C315 C334 2.4(14)
C355 C314 C315 C334 175.2(10)
C655 C314 C315 C334 -163.4(9)
C335 C316 C317 C318 1.4(9)
C335 C316 C317 C359 179.3(6)
C316 C317 C318 C319 -0.8(9)
C359 C317 C318 C319 -178.8(6)
C317 C318 C319 C336 -3.2(8)
C317 C318 C319 C320 174.3(5)
C302 C301 C320 C321 -2.4(8)
C302 C301 C320 C319 -175.4(5)
C318 C319 C320 C301 -12.8(8)
C336 C319 C320 C301 164.6(5)
C318 C319 C320 C321 174.2(5)
C336 C319 C320 C321 -8.3(7)
C301 C320 C321 C322 7.7(7)
C319 C320 C321 C322 -179.1(4)
C301 C320 C321 C338 -169.0(4)
C319 C320 C321 C338 4.1(7)
C302 C303 C322 C321 1.9(8)
C302 C303 C322 C323 177.6(5)
C320 C321 C322 C303 -7.5(7)
C338 C321 C322 C303 169.2(5)
C320 C321 C322 C323 176.7(5)
C338 C321 C322 C323 -6.6(7)
C305 C304 C323 C324 1.0(10)
C305 C304 C323 C322 -176.8(6)
C303 C322 C323 C304 9.5(9)
C321 C322 C323 C304 -174.8(5)
C303 C322 C323 C324 -168.3(5)
C321 C322 C323 C324 7.4(7)
C304 C323 C324 C325 -3.1(8)
C322 C323 C324 C325 174.8(5)
C304 C323 C324 C339 179.5(5)
C322 C323 C324 C339 -2.7(8)
C305 C306 C325 C324 -3.5(9)
C305 C306 C325 C326 172.2(6)
C323 C324 C325 C306 4.2(8)
C339 C324 C325 C306 -178.3(5)
C323 C324 C325 C326 -171.5(4)
C339 C324 C325 C326 6.0(7)
C308 C307 C326 C327 -2.8(7)
C308 C307 C326 C325 -176.8(5)
C306 C325 C326 C307 -8.3(7)
C324 C325 C326 C307 167.4(5)
C306 C325 C326 C327 177.7(5)
C324 C325 C326 C327 -6.6(7)
C307 C326 C327 C328 7.1(7)
C325 C326 C327 C328 -178.8(4)
C307 C326 C327 C340 -170.9(4)
C325 C326 C327 C340 3.2(7)
C308 C309 C328 C327 0.7(7)
C308 C309 C328 C329 174.7(5)
C326 C327 C328 C309 -6.0(7)
C340 C327 C328 C309 171.9(4)
C326 C327 C328 C329 179.9(4)
C340 C327 C328 C329 -2.2(7)
C311 C310 C329 C330 5.7(9)
C311 C310 C329 C328 -172.1(5)
C309 C328 C329 C310 9.0(8)
C327 C328 C329 C310 -177.1(5)
C309 C328 C329 C330 -168.9(5)
C327 C328 C329 C330 5.1(7)
C310 C329 C330 C341 177.6(5)
C328 C329 C330 C341 -4.5(7)
C310 C329 C330 C331 -4.8(8)
C328 C329 C330 C331 173.0(5)
C311 C312 C331 C330 2.0(11)
C311 C312 C331 C332 -179.3(7)
C329 C330 C331 C312 1.1(9)
C341 C330 C331 C312 178.7(6)
C329 C330 C331 C332 -177.6(6)
C341 C330 C331 C332 0.0(9)
C314 C313 C332 C333 0.8(12)
C314 C313 C332 C331 -177.7(8)
C312 C331 C332 C313 -3.4(11)
C330 C331 C332 C313 175.2(6)
C312 C331 C332 C333 178.0(6)
C330 C331 C332 C333 -3.3(10)
C313 C332 C333 C334 2.1(10)
C331 C332 C333 C334 -179.4(6)
C313 C332 C333 C342 -174.0(6)
C331 C332 C333 C342 4.5(9)
C314 C315 C334 C333 0.4(11)
C314 C315 C334 C335 177.6(7)
C332 C333 C334 C315 -2.6(9)
C342 C333 C334 C315 173.5(6)
C332 C333 C334 C335 -179.9(6)
C342 C333 C334 C335 -3.8(9)
C317 C316 C335 C336 2.1(9)
C317 C316 C335 C334 -177.3(6)
C315 C334 C335 C316 7.5(9)
C333 C334 C335 C316 -175.3(5)
C315 C334 C335 C336 -171.8(6)
C333 C334 C335 C336 5.4(8)
C316 C335 C336 C319 -6.0(7)
C334 C335 C336 C319 173.3(5)
C316 C335 C336 C337 177.1(5)
C334 C335 C336 C337 -3.6(7)
C318 C319 C336 C335 6.6(7)
C320 C319 C336 C335 -170.9(5)
C318 C319 C336 C337 -176.5(5)
C320 C319 C336 C337 6.0(7)
C335 C336 C337 C342 0.2(7)
C319 C336 C337 C342 -176.7(4)
C335 C336 C337 C338 177.4(4)
C319 C336 C337 C338 0.6(7)
C342 C337 C338 C339 -2.8(7)
C336 C337 C338 C339 179.9(4)
C342 C337 C338 C321 172.4(4)
C336 C337 C338 C321 -4.8(7)
C320 C321 C338 C337 2.4(7)
C322 C321 C338 C337 -174.2(4)
C320 C321 C338 C339 177.7(4)
C322 C321 C338 C339 1.0(7)
C337 C338 C339 C340 0.7(7)
C321 C338 C339 C340 -174.6(4)
C337 C338 C339 C324 179.1(4)
C321 C338 C339 C324 3.8(7)
C325 C324 C339 C338 179.7(4)
C323 C324 C339 C338 -3.0(7)
C325 C324 C339 C340 -1.9(7)
C323 C324 C339 C340 175.5(4)
C338 C339 C340 C341 1.3(7)
C324 C339 C340 C341 -177.2(4)
C338 C339 C340 C327 176.9(4)
C324 C339 C340 C327 -1.6(6)
C326 C327 C340 C341 176.4(4)
C328 C327 C340 C341 -1.5(7)
C326 C327 C340 C339 0.9(6)
C328 C327 C340 C339 -177.1(4)
C339 C340 C341 C342 -1.1(7)
C327 C340 C341 C342 -176.6(4)
C339 C340 C341 C330 177.7(4)
C327 C340 C341 C330 2.2(7)
C329 C330 C341 C340 0.9(7)
C331 C330 C341 C340 -176.6(5)
C329 C330 C341 C342 179.7(5)
C331 C330 C341 C342 2.2(8)
C338 C337 C342 C341 3.0(7)
C336 C337 C342 C341 -179.7(4)
C338 C337 C342 C333 -175.8(4)
C336 C337 C342 C333 1.5(7)
C340 C341 C342 C337 -1.1(7)
C330 C341 C342 C337 -179.9(4)
C340 C341 C342 C333 177.7(4)
C330 C341 C342 C333 -1.0(7)
C332 C333 C342 C337 176.4(5)
C334 C333 C342 C337 0.4(8)
C332 C333 C342 C341 -2.4(8)
C334 C333 C342 C341 -178.4(5)
C306 C305 C343 C345 104.4(7)
C304 C305 C343 C345 -69.9(9)
C306 C305 C343 C346 -15.7(11)
C304 C305 C343 C346 170.0(7)
C306 C305 C343 C344 -136.1(7)
C304 C305 C343 C344 49.6(10)
C307 C308 C347 C350 155.7(6)
C309 C308 C347 C350 -30.6(8)
C307 C308 C347 C348 35.6(7)
C309 C308 C347 C348 -150.7(5)
C307 C308 C347 C349 -84.6(6)
C309 C308 C347 C349 89.1(6)
C312 C311 C351 C353 67.5(11)
C310 C311 C351 C353 -111.2(10)
C312 C311 C351 C654 -120.4(11)
C310 C311 C351 C654 60.8(12)
C312 C311 C351 C352 -161.3(8)
C310 C311 C351 C352 20.0(10)
C312 C311 C351 C653 13.1(11)
C310 C311 C351 C653 -165.7(8)
C312 C311 C351 C354 -57.3(10)
C310 C311 C351 C354 123.9(8)
C312 C311 C351 C652 120.1(8)
C310 C311 C351 C652 -58.6(9)
C315 C314 C355 C358 -34.4(16)
C313 C314 C355 C358 138.6(11)
C315 C314 C355 C356 -166.0(11)
C313 C314 C355 C356 7.0(16)
C315 C314 C355 C357 78.5(13)
C313 C314 C355 C357 -108.5(12)
C316 C317 C359 C660 157.2(12)
C318 C317 C359 C660 -24.9(13)
C316 C317 C359 C362 -126.1(7)
C318 C317 C359 C362 51.8(9)
C316 C317 C359 C361 -1.3(11)
C318 C317 C359 C361 176.6(8)
C316 C317 C359 C661 30.2(12)
C318 C317 C359 C661 -151.9(10)
C316 C317 C359 C662 -85.2(11)
C318 C317 C359 C662 92.7(10)
C316 C317 C359 C360 116.7(9)
C318 C317 C359 C360 -65.5(9)
C432 C413 C414 C415 0.2(16)
C432 C413 C414 C455 168.0(15)
C413 C414 C415 C434 -1.5(16)
C455 C414 C415 C434 -169.5(16)
C414 C413 C432 C433 1(2)
C414 C413 C432 C131 -172.2(12)
C112 C131 C432 C433 -179.0(15)
C130 C131 C432 C433 10(2)
C112 C131 C432 C413 -6.2(18)
C130 C131 C432 C413 -177.3(10)
C413 C432 C433 C434 0(3)
C131 C432 C433 C434 172.2(17)
C413 C432 C433 C142 -174.0(15)
C131 C432 C433 C142 -2(3)
C137 C142 C433 C432 179.6(14)
C141 C142 C433 C432 -7(2)
C137 C142 C433 C434 6(3)
C141 C142 C433 C434 179.2(16)
C432 C433 C434 C135 -173.0(17)
C142 C433 C434 C135 1(3)
C432 C433 C434 C415 -1(3)
C142 C433 C434 C415 172.8(16)
C116 C135 C434 C433 -177.4(15)
C136 C135 C434 C433 -8(2)
C116 C135 C434 C415 11(2)
C136 C135 C434 C415 -179.9(12)
C414 C415 C434 C433 2(3)
C414 C415 C434 C135 173.8(14)
C413 C414 C455 C456 121.4(13)
C415 C414 C455 C456 -70.8(14)
C413 C414 C455 C458 -120.8(14)
C415 C414 C455 C458 47.0(17)
C413 C414 C455 C457 5.6(18)
C415 C414 C455 C457 173.4(12)
C315 C314 C655 C657 119.9(12)
C313 C314 C655 C657 -44.9(16)
C315 C314 C655 C658 -7.7(16)
C313 C314 C655 C658 -172.5(12)
C315 C314 C655 C656 -124.2(11)
C313 C314 C655 C656 71.0(14)

loop_
_platon_squeeze_void_nr
_platon_squeeze_void_average_x
_platon_squeeze_void_average_y
_platon_squeeze_void_average_z
_platon_squeeze_void_volume
_platon_squeeze_void_count_electrons
_platon_squeeze_void_content
1 -0.006 0.002 0.005 2577 728 '11 methanol, 9 CH2Cl2, 4 CS2'
